data_4108562
loop_
_publ_author_name
'Daisuke Uraguchi'
'Yusuke Ueki'
'Takashi Ooi'

_publ_section_title
;
 Chiral Tetraaminophosphonium Carboxylate-Catalyzed Direct Mannich-Type
 Reaction
;
_journal_name_full 'Journal of the American Chemical Society'
_journal_page_first 14088
_journal_page_last 14089
_journal_paper_doi 10.1021/ja806311e
_journal_volume 130
_journal_year 2008
_chemical_formula_sum 'C40 H48 N2 O10 S'
_chemical_formula_weight 748.86
_chemical_name_systematic
; 
 ? 
;
_space_group_IT_number 4
_symmetry_cell_setting monoclinic
_symmetry_space_group_name_Hall 'P 2yb'
_symmetry_space_group_name_H-M 'P 1 21 1'
_atom_sites_solution_hydrogens geom
_atom_sites_solution_primary direct
_atom_sites_solution_secondary difmap
_audit_creation_method SHELXL-97
_cell_angle_alpha 90.00
_cell_angle_beta 90.208(5)
_cell_angle_gamma 90.00
_cell_formula_units_Z 8
_cell_length_a 11.360(3)
_cell_length_b 50.827(12)
_cell_length_c 13.745(3)
_cell_measurement_reflns_used 7146
_cell_measurement_temperature 153(2)
_cell_measurement_theta_max 0.00
_cell_measurement_theta_min 0.00
_cell_volume 7936(3)
_computing_cell_refinement 'Bruker SMART'
_computing_data_collection 'Bruker SMART'
_computing_data_reduction 'Bruker SAINT'
_computing_molecular_graphics 'Bruker SHELXTL'
_computing_publication_material 'Bruker SHELXTL'
_computing_structure_refinement 'SHELXL-97 (Sheldrick, 1997)'
_computing_structure_solution 'SHELXS-97 (Sheldrick, 1990)'
_diffrn_ambient_temperature 153(2)
_diffrn_detector_area_resol_mean 8.366
_diffrn_measured_fraction_theta_full 0.987
_diffrn_measured_fraction_theta_max 0.987
_diffrn_measurement_device_type 'CCD area detector'
_diffrn_measurement_method 'phi and omega scans'
_diffrn_radiation_monochromator graphite
_diffrn_radiation_source 'fine-focus sealed tube'
_diffrn_radiation_type MoK\a
_diffrn_radiation_wavelength 0.71073
_diffrn_reflns_av_R_equivalents 0.0414
_diffrn_reflns_av_sigmaI/netI 0.0683
_diffrn_reflns_limit_h_max 15
_diffrn_reflns_limit_h_min -14
_diffrn_reflns_limit_k_max 68
_diffrn_reflns_limit_k_min -65
_diffrn_reflns_limit_l_max 18
_diffrn_reflns_limit_l_min -17
_diffrn_reflns_number 60804
_diffrn_reflns_theta_full 28.48
_diffrn_reflns_theta_max 28.48
_diffrn_reflns_theta_min 0.80
_exptl_absorpt_coefficient_mu 0.140
_exptl_absorpt_correction_T_max 0.9862
_exptl_absorpt_correction_T_min 0.8964
_exptl_absorpt_correction_type empirical
_exptl_crystal_colour colorless
_exptl_crystal_density_diffrn 1.254
_exptl_crystal_description prism
_exptl_crystal_F_000 3184
_exptl_crystal_size_max 0.80
_exptl_crystal_size_mid 0.50
_exptl_crystal_size_min 0.10
_refine_diff_density_max 1.275
_refine_diff_density_min -0.467
_refine_diff_density_rms 0.071
_refine_ls_abs_structure_details 'Flack H D (1983), Acta Cryst. A39, 876-881'
_refine_ls_abs_structure_Flack 0.12(5)
_refine_ls_extinction_method none
_refine_ls_goodness_of_fit_ref 1.021
_refine_ls_hydrogen_treatment mixed
_refine_ls_matrix_type full
_refine_ls_number_parameters 1963
_refine_ls_number_reflns 34870
_refine_ls_number_restraints 1
_refine_ls_restrained_S_all 1.021
_refine_ls_R_factor_all 0.0884
_refine_ls_R_factor_gt 0.0653
_refine_ls_shift/su_max 0.001
_refine_ls_shift/su_mean 0.000
_refine_ls_structure_factor_coef Fsqd
_refine_ls_weighting_details 'calc w=1/[\s^2^(Fo^2^)+(0.1013P)^2^+1.6652P] where P=(Fo^2^+2Fc^2^)/3'
_refine_ls_weighting_scheme calc
_refine_ls_wR_factor_gt 0.1618
_refine_ls_wR_factor_ref 0.1789
_reflns_number_gt 26803
_reflns_number_total 34870
_reflns_threshold_expression >2sigma(I)
_cod_data_source_file ja806311e_si_002.cif
_cod_data_source_block abs_config
_cod_database_code 4108562

loop_
_symmetry_equiv_pos_as_xyz
'x, y, z'
'-x, y+1/2, -z'

loop_
_atom_site_label
_atom_site_type_symbol
_atom_site_fract_x
_atom_site_fract_y
_atom_site_fract_z
_atom_site_U_iso_or_equiv
_atom_site_adp_type
_atom_site_occupancy
_atom_site_symmetry_multiplicity
_atom_site_calc_flag
_atom_site_refinement_flags
C1 C 0.3186(4) 0.36596(8) -0.1786(3) 0.0450(10) Uani 1 1 d .
H1 H 0.2459 0.3731 -0.2003 0.054 Uiso 1 1 calc R
C2 C 0.4155(5) 0.36729(11) -0.2380(4) 0.0611(13) Uani 1 1 d .
H2 H 0.4087 0.3753 -0.3002 0.073 Uiso 1 1 calc R
C3 C 0.5209(5) 0.35727(11) -0.2092(4) 0.0623(14) Uani 1 1 d .
H3A H 0.5873 0.3582 -0.2509 0.075 Uiso 1 1 calc R
C4 C 0.5308(4) 0.34569(10) -0.1188(5) 0.0587(13) Uani 1 1 d .
H4 H 0.6041 0.3387 -0.0977 0.070 Uiso 1 1 calc R
C5 C 0.4321(4) 0.34428(8) -0.0586(3) 0.0449(10) Uani 1 1 d .
H5 H 0.4386 0.3362 0.0036 0.054 Uiso 1 1 calc R
C6 C 0.3252(3) 0.35444(7) -0.0885(3) 0.0340(8) Uani 1 1 d .
C7 C 0.2174(4) 0.35381(9) -0.0226(4) 0.0532(12) Uani 1 1 d .
H7A H 0.2444 0.3538 0.0459 0.064 Uiso 1 1 calc R
H7B H 0.1715 0.3701 -0.0333 0.064 Uiso 1 1 calc R
C8 C 0.1365(3) 0.33035(7) -0.0381(3) 0.0303(7) Uani 1 1 d .
H8A H 0.1805 0.3139 -0.0250 0.036 Uiso 1 1 calc R
H8B H 0.1098 0.3300 -0.1067 0.036 Uiso 1 1 calc R
C9 C 0.0281(3) 0.33175(6) 0.0295(2) 0.0252(6) Uani 1 1 d .
H9 H 0.0583 0.3351 0.0968 0.030 Uiso 1 1 calc R
C10 C 0.0208(3) 0.40114(7) 0.0828(3) 0.0300(7) Uani 1 1 d .
C11 C 0.0769(3) 0.40513(8) 0.1707(3) 0.0387(8) Uani 1 1 d .
H11E H 0.0582 0.3941 0.2244 0.046 Uiso 1 1 calc R
C12 C 0.1605(4) 0.42500(9) 0.1826(3) 0.0464(10) Uani 1 1 d .
C13 C 0.1847(4) 0.44051(9) 0.1032(3) 0.0462(10) Uani 1 1 d .
H13 H 0.2410 0.4542 0.1091 0.055 Uiso 1 1 calc R
C14 C 0.1284(3) 0.43653(8) 0.0143(3) 0.0408(9) Uani 1 1 d .
H171 H 0.1478 0.4476 -0.0390 0.049 Uiso 1 1 calc R
C15 C 0.0448(3) 0.41690(7) 0.0009(3) 0.0338(8) Uani 1 1 d .
C16 C 0.2203(6) 0.42927(15) 0.2795(4) 0.0819(19) Uani 1 1 d .
H16A H 0.2630 0.4133 0.2982 0.123 Uiso 1 1 calc R
H16B H 0.1611 0.4333 0.3289 0.123 Uiso 1 1 calc R
H16C H 0.2759 0.4440 0.2743 0.123 Uiso 1 1 calc R
C17 C -0.0137(4) 0.41352(9) -0.0961(3) 0.0496(10) Uani 1 1 d .
H17A H 0.0151 0.3974 -0.1270 0.074 Uiso 1 1 calc R
H17B H 0.0046 0.4286 -0.1376 0.074 Uiso 1 1 calc R
H17C H -0.0991 0.4123 -0.0873 0.074 Uiso 1 1 calc R
C18 C -0.0443(3) 0.30545(6) 0.0332(2) 0.0251(6) Uani 1 1 d .
C19 C -0.0785(3) 0.29645(7) -0.0700(2) 0.0274(7) Uani 1 1 d .
C20 C -0.1562(3) 0.30860(6) 0.0959(3) 0.0278(7) Uani 1 1 d .
H20A H -0.1317 0.3129 0.1632 0.033 Uiso 1 1 calc R
H20B H -0.2017 0.3238 0.0707 0.033 Uiso 1 1 calc R
C21 C -0.2370(3) 0.28504(7) 0.0998(3) 0.0319(7) Uani 1 1 d .
C22 C -0.2202(3) 0.26448(8) 0.1648(3) 0.0359(8) Uani 1 1 d .
H22 H -0.1544 0.2647 0.2077 0.043 Uiso 1 1 calc R
C23 C -0.2993(4) 0.24360(8) 0.1673(4) 0.0493(11) Uani 1 1 d .
H23 H -0.2857 0.2293 0.2104 0.059 Uiso 1 1 calc R
C24 C -0.3968(5) 0.24347(10) 0.1082(4) 0.0626(14) Uani 1 1 d .
H24 H -0.4509 0.2292 0.1112 0.075 Uiso 1 1 calc R
C25 C -0.4161(4) 0.26373(12) 0.0453(5) 0.0697(16) Uani 1 1 d .
H25 H -0.4840 0.2637 0.0047 0.084 Uiso 1 1 calc R
C26 C -0.3368(4) 0.28431(9) 0.0406(4) 0.0496(11) Uani 1 1 d .
H26 H -0.3506 0.2983 -0.0040 0.059 Uiso 1 1 calc R
C27 C 0.0812(3) 0.28211(6) 0.1565(2) 0.0253(6) Uani 1 1 d .
C28 C 0.1502(3) 0.25753(7) 0.1735(3) 0.0286(7) Uani 1 1 d .
C29 C 0.1580(3) 0.24802(7) 0.2687(3) 0.0327(7) Uani 1 1 d .
H29 H 0.1245 0.2577 0.3208 0.039 Uiso 1 1 calc R
C30 C 0.2145(3) 0.22447(8) 0.2866(3) 0.0365(8) Uani 1 1 d .
C31 C 0.2658(3) 0.21065(7) 0.2098(3) 0.0359(8) Uani 1 1 d .
C32 C 0.2629(3) 0.22074(7) 0.1144(3) 0.0353(8) Uani 1 1 d .
C33 C 0.2042(3) 0.24430(7) 0.0975(3) 0.0311(7) Uani 1 1 d .
H33 H 0.2010 0.2514 0.0336 0.037 Uiso 1 1 calc R
C34 C 0.1796(5) 0.22707(10) 0.4572(3) 0.0612(14) Uani 1 1 d .
H34A H 0.2171 0.2444 0.4612 0.092 Uiso 1 1 calc R
H34B H 0.1959 0.2172 0.5169 0.092 Uiso 1 1 calc R
H34C H 0.0943 0.2293 0.4494 0.092 Uiso 1 1 calc R
C35 C 0.4349(5) 0.18369(12) 0.2271(5) 0.0691(16) Uani 1 1 d .
H35A H 0.4639 0.1862 0.1607 0.104 Uiso 1 1 calc R
H35B H 0.4572 0.1661 0.2502 0.104 Uiso 1 1 calc R
H35C H 0.4695 0.1970 0.2700 0.104 Uiso 1 1 calc R
C36 C 0.3212(4) 0.21680(10) -0.0506(3) 0.0504(11) Uani 1 1 d .
H36A H 0.2410 0.2184 -0.0763 0.076 Uiso 1 1 calc R
H36B H 0.3670 0.2051 -0.0926 0.076 Uiso 1 1 calc R
H36C H 0.3583 0.2342 -0.0488 0.076 Uiso 1 1 calc R
C37 C 1.2546(3) 0.25734(7) 0.6993(3) 0.0397(9) Uani 1 1 d .
H37 H 1.1846 0.2499 0.6732 0.048 Uiso 1 1 calc R
C38 C 1.3508(3) 0.24111(8) 0.7184(3) 0.0402(9) Uani 1 1 d .
H38 H 1.3466 0.2228 0.7044 0.048 Uiso 1 1 calc R
C39 C 1.4521(3) 0.25168(7) 0.7576(3) 0.0348(8) Uani 1 1 d .
H39 H 1.5174 0.2406 0.7721 0.042 Uiso 1 1 calc R
C40 C 1.4584(3) 0.27812(9) 0.7757(3) 0.0389(9) Uani 1 1 d .
H40 H 1.5287 0.2854 0.8018 0.047 Uiso 1 1 calc R
C41 C 1.3631(3) 0.29428(7) 0.7563(3) 0.0341(8) Uani 1 1 d .
H41 H 1.3688 0.3126 0.7695 0.041 Uiso 1 1 calc R
C42 C 1.2592(3) 0.28420(7) 0.7179(3) 0.0292(7) Uani 1 1 d .
C43 C 1.1549(3) 0.30204(8) 0.6999(3) 0.0355(8) Uani 1 1 d .
H43A H 1.1014 0.3008 0.7565 0.043 Uiso 1 1 calc R
H43B H 1.1835 0.3204 0.6964 0.043 Uiso 1 1 calc R
C44 C 1.0849(3) 0.29621(7) 0.6087(3) 0.0266(7) Uani 1 1 d .
H44A H 1.0565 0.2778 0.6108 0.032 Uiso 1 1 calc R
H44B H 1.1364 0.2981 0.5512 0.032 Uiso 1 1 calc R
C45 C 0.9787(3) 0.31496(6) 0.5986(2) 0.0237(6) Uani 1 1 d .
H45 H 0.9450 0.3172 0.6652 0.028 Uiso 1 1 calc R
C46 C 0.8886(3) 0.38474(6) 0.6104(3) 0.0271(7) Uani 1 1 d .
C47 C 0.8204(3) 0.39202(7) 0.6891(3) 0.0331(8) Uani 1 1 d .
H47 H 0.8416 0.3859 0.7521 0.040 Uiso 1 1 calc R
C48 C 0.7219(4) 0.40795(8) 0.6788(3) 0.0446(10) Uani 1 1 d .
C49 C 0.6926(5) 0.41520(11) 0.5844(4) 0.0674(16) Uani 1 1 d .
H49 H 0.6240 0.4255 0.5735 0.081 Uiso 1 1 calc R
C50 C 0.7599(5) 0.40790(10) 0.5064(4) 0.0673(16) Uani 1 1 d .
H50 H 0.7364 0.4135 0.4433 0.081 Uiso 1 1 calc R
C51 C 0.8617(4) 0.39251(7) 0.5153(3) 0.0400(9) Uani 1 1 d .
C52 C 0.6553(4) 0.41808(11) 0.7647(4) 0.0631(14) Uani 1 1 d .
H52A H 0.6790 0.4363 0.7781 0.095 Uiso 1 1 calc R
H52B H 0.6725 0.4071 0.8216 0.095 Uiso 1 1 calc R
H52C H 0.5707 0.4175 0.7506 0.095 Uiso 1 1 calc R
C53 C 0.9369(5) 0.38655(9) 0.4265(3) 0.0546(12) Uani 1 1 d .
H53A H 1.0176 0.3926 0.4382 0.082 Uiso 1 1 calc R
H53B H 0.9042 0.3956 0.3696 0.082 Uiso 1 1 calc R
H53C H 0.9373 0.3675 0.4146 0.082 Uiso 1 1 calc R
C54 C 0.8790(3) 0.30296(6) 0.5333(2) 0.0232(6) Uani 1 1 d .
C55 C 0.9310(3) 0.29445(6) 0.4343(2) 0.0243(6) Uani 1 1 d .
C56 C 0.7744(3) 0.32206(6) 0.5184(2) 0.0252(6) Uani 1 1 d .
H56A H 0.7533 0.3300 0.5818 0.030 Uiso 1 1 calc R
H56B H 0.7990 0.3365 0.4745 0.030 Uiso 1 1 calc R
C57 C 0.6671(3) 0.30867(7) 0.4760(3) 0.0296(7) Uani 1 1 d .
C58 C 0.5736(3) 0.30159(8) 0.5358(3) 0.0356(8) Uani 1 1 d .
H58 H 0.5757 0.3062 0.6028 0.043 Uiso 1 1 calc R
C59 C 0.4773(4) 0.28787(9) 0.4992(3) 0.0483(11) Uani 1 1 d .
H59 H 0.4142 0.2831 0.5409 0.058 Uiso 1 1 calc R
C60 C 0.4738(4) 0.28125(11) 0.4023(4) 0.0557(12) Uani 1 1 d .
H60 H 0.4079 0.2720 0.3770 0.067 Uiso 1 1 calc R
C61 C 0.5654(4) 0.28798(10) 0.3416(4) 0.0555(12) Uani 1 1 d .
H61 H 0.5632 0.2831 0.2748 0.067 Uiso 1 1 calc R
C62 C 0.6613(3) 0.30196(9) 0.3784(3) 0.0405(9) Uani 1 1 d .
H62 H 0.7234 0.3069 0.3361 0.049 Uiso 1 1 calc R
C63 C 0.7866(3) 0.27565(6) 0.6643(2) 0.0222(6) Uani 1 1 d .
C64 C 0.7454(3) 0.24834(6) 0.6846(2) 0.0240(6) Uani 1 1 d .
C65 C 0.7648(3) 0.23790(6) 0.7770(2) 0.0255(6) Uani 1 1 d .
H65 H 0.8024 0.2481 0.8260 0.031 Uiso 1 1 calc R
C66 C 0.7283(3) 0.21235(6) 0.7965(3) 0.0265(7) Uani 1 1 d .
C67 C 0.6683(3) 0.19809(6) 0.7236(3) 0.0283(7) Uani 1 1 d .
C68 C 0.6468(3) 0.20904(7) 0.6322(3) 0.0315(7) Uani 1 1 d .
C69 C 0.6872(3) 0.23430(7) 0.6124(3) 0.0287(7) Uani 1 1 d .
H69 H 0.6750 0.2419 0.5500 0.034 Uiso 1 1 calc R
C70 C 0.8165(4) 0.21303(9) 0.9537(3) 0.0472(10) Uani 1 1 d .
H70A H 0.8964 0.2157 0.9289 0.071 Uiso 1 1 calc R
H70B H 0.8197 0.2025 1.0133 0.071 Uiso 1 1 calc R
H70C H 0.7807 0.2301 0.9680 0.071 Uiso 1 1 calc R
C71 C 0.5227(4) 0.17068(10) 0.7887(5) 0.0602(14) Uani 1 1 d .
H71A H 0.5292 0.1771 0.8557 0.090 Uiso 1 1 calc R
H71B H 0.4972 0.1523 0.7892 0.090 Uiso 1 1 calc R
H71C H 0.4649 0.1813 0.7531 0.090 Uiso 1 1 calc R
C72 C 0.5647(5) 0.20428(10) 0.4747(3) 0.0626(14) Uani 1 1 d .
H72A H 0.5132 0.2197 0.4794 0.094 Uiso 1 1 calc R
H72B H 0.5267 0.1908 0.4342 0.094 Uiso 1 1 calc R
H72C H 0.6397 0.2094 0.4453 0.094 Uiso 1 1 calc R
C73 C 0.8635(3) 0.07954(7) 0.7438(3) 0.0330(8) Uani 1 1 d .
H73 H 0.8688 0.0612 0.7309 0.040 Uiso 1 1 calc R
C74 C 0.9593(3) 0.09557(8) 0.7239(3) 0.0391(9) Uani 1 1 d .
H74 H 1.0295 0.0882 0.6981 0.047 Uiso 1 1 calc R
C75 C 0.9520(3) 0.12220(8) 0.7420(3) 0.0364(8) Uani 1 1 d .
H75 H 1.0164 0.1334 0.7273 0.044 Uiso 1 1 calc R
C76 C 0.8510(3) 0.13240(8) 0.7812(3) 0.0417(9) Uani 1 1 d .
H76 H 0.8470 0.1507 0.7957 0.050 Uiso 1 1 calc R
C77 C 0.7544(3) 0.11641(7) 0.8001(3) 0.0383(8) Uani 1 1 d .
H77 H 0.6843 0.1239 0.8255 0.046 Uiso 1 1 calc R
C78 C 0.7598(3) 0.08969(7) 0.7822(3) 0.0291(7) Uani 1 1 d .
C79 C 0.6552(3) 0.07182(7) 0.7999(3) 0.0344(8) Uani 1 1 d .
H79A H 0.6016 0.0731 0.7431 0.041 Uiso 1 1 calc R
H79B H 0.6838 0.0535 0.8034 0.041 Uiso 1 1 calc R
C80 C 0.5849(3) 0.07752(7) 0.8910(3) 0.0278(7) Uani 1 1 d .
H80A H 0.5565 0.0959 0.8890 0.033 Uiso 1 1 calc R
H80B H 0.6365 0.0756 0.9488 0.033 Uiso 1 1 calc R
C81 C 0.4791(3) 0.05881(6) 0.9005(2) 0.0224(6) Uani 1 1 d .
H81 H 0.4450 0.0565 0.8339 0.027 Uiso 1 1 calc R
C82 C 0.3888(3) -0.01096(6) 0.8899(3) 0.0282(7) Uani 1 1 d .
C83 C 0.3616(4) -0.01866(7) 0.9848(3) 0.0411(9) Uani 1 1 d .
C84 C 0.2598(5) -0.03386(10) 0.9938(4) 0.0658(15) Uani 1 1 d .
H84 H 0.2356 -0.0392 1.0568 0.079 Uiso 1 1 calc R
C85 C 0.1933(5) -0.04139(11) 0.9147(4) 0.0679(16) Uani 1 1 d .
H85 H 0.1258 -0.0520 0.9247 0.081 Uiso 1 1 calc R
C86 C 0.2217(3) -0.03398(8) 0.8219(3) 0.0440(10) Uani 1 1 d .
C87 C 0.3204(3) -0.01826(7) 0.8105(3) 0.0317(7) Uani 1 1 d .
H87 H 0.3415 -0.0124 0.7473 0.038 Uiso 1 1 calc R
C88 C 0.4366(5) -0.01288(9) 1.0732(3) 0.0557(12) Uani 1 1 d .
H88A H 0.5175 -0.0187 1.0613 0.084 Uiso 1 1 calc R
H88B H 0.4048 -0.0222 1.1296 0.084 Uiso 1 1 calc R
H88C H 0.4362 0.0061 1.0860 0.084 Uiso 1 1 calc R
C89 C 0.1556(4) -0.04428(11) 0.7347(4) 0.0645(15) Uani 1 1 d .
H89A H 0.1773 -0.0627 0.7233 0.097 Uiso 1 1 calc R
H89B H 0.1757 -0.0338 0.6773 0.097 Uiso 1 1 calc R
H89C H 0.0708 -0.0431 0.7466 0.097 Uiso 1 1 calc R
C90 C 0.3794(3) 0.07075(6) 0.9664(2) 0.0218(6) Uani 1 1 d .
C91 C 0.4316(3) 0.07941(6) 1.0652(2) 0.0250(6) Uani 1 1 d .
C92 C 0.2743(3) 0.05173(6) 0.9813(2) 0.0250(6) Uani 1 1 d .
H92A H 0.2528 0.0438 0.9179 0.030 Uiso 1 1 calc R
H92B H 0.2989 0.0373 1.0254 0.030 Uiso 1 1 calc R
C93 C 0.1675(3) 0.06522(6) 1.0234(3) 0.0287(7) Uani 1 1 d .
C94 C 0.0734(3) 0.07211(8) 0.9639(3) 0.0352(8) Uani 1 1 d .
H94 H 0.0745 0.0673 0.8970 0.042 Uiso 1 1 calc R
C95 C -0.0222(4) 0.08587(9) 1.0005(4) 0.0485(11) Uani 1 1 d .
H95 H -0.0853 0.0907 0.9585 0.058 Uiso 1 1 calc R
C96 C -0.0259(4) 0.09253(11) 1.0965(4) 0.0563(12) Uani 1 1 d .
H96 H -0.0915 0.1020 1.1215 0.068 Uiso 1 1 calc R
C97 C 0.0655(4) 0.08557(10) 1.1573(4) 0.0541(12) Uani 1 1 d .
H97 H 0.0630 0.0902 1.2242 0.065 Uiso 1 1 calc R
C98 C 0.1614(3) 0.07176(9) 1.1215(3) 0.0397(9) Uani 1 1 d .
H98 H 0.2233 0.0667 1.1642 0.048 Uiso 1 1 calc R
C99 C 0.2867(3) 0.09816(6) 0.8350(2) 0.0227(6) Uani 1 1 d .
C100 C 0.2453(3) 0.12533(6) 0.8149(2) 0.0236(6) Uani 1 1 d .
C101 C 0.2650(3) 0.13574(6) 0.7230(3) 0.0255(6) Uani 1 1 d .
H101 H 0.3027 0.1255 0.6743 0.031 Uiso 1 1 calc R
C102 C 0.2288(3) 0.16140(6) 0.7033(3) 0.0269(7) Uani 1 1 d .
C103 C 0.1684(3) 0.17575(6) 0.7755(3) 0.0295(7) Uani 1 1 d .
C104 C 0.1466(3) 0.16473(7) 0.8670(3) 0.0315(7) Uani 1 1 d .
C105 C 0.1874(3) 0.13954(7) 0.8874(3) 0.0290(7) Uani 1 1 d .
H105 H 0.1761 0.1321 0.9501 0.035 Uiso 1 1 calc R
C106 C 0.3158(4) 0.16074(8) 0.5460(3) 0.0470(10) Uani 1 1 d .
H10A H 0.3945 0.1571 0.5722 0.070 Uiso 1 1 calc R
H10B H 0.3227 0.1718 0.4879 0.070 Uiso 1 1 calc R
H10C H 0.2772 0.1441 0.5286 0.070 Uiso 1 1 calc R
C107 C 0.0228(4) 0.20318(10) 0.7109(5) 0.0631(15) Uani 1 1 d .
H10D H 0.0287 0.1970 0.6436 0.095 Uiso 1 1 calc R
H10E H -0.0027 0.2216 0.7112 0.095 Uiso 1 1 calc R
H10F H -0.0347 0.1924 0.7460 0.095 Uiso 1 1 calc R
C108 C 0.0642(5) 0.16952(11) 1.0250(3) 0.0612(14) Uani 1 1 d .
H10G H 0.0176 0.1533 1.0196 0.092 Uiso 1 1 calc R
H10H H 0.0208 0.1825 1.0636 0.092 Uiso 1 1 calc R
H10I H 0.1394 0.1656 1.0570 0.092 Uiso 1 1 calc R
C109 C 0.8186(4) 0.00792(8) 0.6783(3) 0.0457(10) Uani 1 1 d .
H109 H 0.7458 0.0008 0.6994 0.055 Uiso 1 1 calc R
C110 C 0.9160(5) 0.00659(11) 0.7386(4) 0.0622(13) Uani 1 1 d .
H110 H 0.9097 -0.0012 0.8011 0.075 Uiso 1 1 calc R
C111 C 1.0212(4) 0.01656(10) 0.7082(4) 0.0612(14) Uani 1 1 d .
H170 H 1.0882 0.0155 0.7496 0.073 Uiso 1 1 calc R
C112 C 1.0312(4) 0.02807(10) 0.6189(4) 0.0581(13) Uani 1 1 d .
H112 H 1.1044 0.0351 0.5980 0.070 Uiso 1 1 calc R
C113 C 0.9320(4) 0.02935(8) 0.5588(3) 0.0449(9) Uani 1 1 d .
H113 H 0.9382 0.0372 0.4964 0.054 Uiso 1 1 calc R
C114 C 0.8258(3) 0.01941(7) 0.5885(3) 0.0354(8) Uani 1 1 d .
C115 C 0.7186(4) 0.02003(9) 0.5229(4) 0.0521(12) Uani 1 1 d .
H11C H 0.6730 0.0037 0.5333 0.063 Uiso 1 1 calc R
H11D H 0.7455 0.0200 0.4544 0.063 Uiso 1 1 calc R
C116 C 0.6371(3) 0.04342(7) 0.5378(3) 0.0287(7) Uani 1 1 d .
H11A H 0.6807 0.0599 0.5246 0.034 Uiso 1 1 calc R
H11B H 0.6109 0.0438 0.6064 0.034 Uiso 1 1 calc R
C117 C 0.5287(3) 0.04196(6) 0.4705(2) 0.0252(6) Uani 1 1 d .
H117 H 0.5585 0.0386 0.4033 0.030 Uiso 1 1 calc R
C118 C 0.5207(3) -0.02742(6) 0.4172(3) 0.0309(8) Uani 1 1 d .
C119 C 0.5447(3) -0.04301(7) 0.4991(3) 0.0339(8) Uani 1 1 d .
C120 C 0.6294(4) -0.06276(7) 0.4855(3) 0.0417(9) Uani 1 1 d .
H120 H 0.6496 -0.0737 0.5389 0.050 Uiso 1 1 calc R
C121 C 0.6846(4) -0.06685(9) 0.3969(3) 0.0458(10) Uani 1 1 d .
H121 H 0.7400 -0.0807 0.3908 0.055 Uiso 1 1 calc R
C122 C 0.6609(4) -0.05119(9) 0.3176(3) 0.0457(10) Uani 1 1 d .
C123 C 0.5775(3) -0.03139(8) 0.3290(3) 0.0388(9) Uani 1 1 d .
H123 H 0.5590 -0.0203 0.2753 0.047 Uiso 1 1 calc R
C124 C 0.4871(4) -0.03956(9) 0.5962(3) 0.0502(10) Uani 1 1 d .
H12C H 0.5178 -0.0237 0.6276 0.075 Uiso 1 1 calc R
H12D H 0.5039 -0.0549 0.6371 0.075 Uiso 1 1 calc R
H12E H 0.4018 -0.0379 0.5872 0.075 Uiso 1 1 calc R
C125 C 0.7205(6) -0.05566(15) 0.2205(4) 0.0803(18) Uani 1 1 d .
H12F H 0.7870 -0.0678 0.2292 0.120 Uiso 1 1 calc R
H12G H 0.7493 -0.0388 0.1951 0.120 Uiso 1 1 calc R
H12H H 0.6640 -0.0633 0.1745 0.120 Uiso 1 1 calc R
C126 C 0.4561(3) 0.06830(6) 0.4665(2) 0.0254(6) Uani 1 1 d .
C127 C 0.4213(3) 0.07718(7) 0.5695(2) 0.0274(7) Uani 1 1 d .
C128 C 0.3438(3) 0.06518(6) 0.4036(3) 0.0277(7) Uani 1 1 d .
H12A H 0.3681 0.0609 0.3363 0.033 Uiso 1 1 calc R
H12B H 0.2986 0.0500 0.4285 0.033 Uiso 1 1 calc R
C129 C 0.2628(3) 0.08875(7) 0.3999(3) 0.0308(7) Uani 1 1 d .
C130 C 0.1634(4) 0.08933(9) 0.4588(4) 0.0495(11) Uani 1 1 d .
H130 H 0.1493 0.0752 0.5025 0.059 Uiso 1 1 calc R
C131 C 0.0845(4) 0.11010(12) 0.4549(4) 0.0665(15) Uani 1 1 d .
H131 H 0.0179 0.1103 0.4965 0.080 Uiso 1 1 calc R
C132 C 0.1027(4) 0.13036(10) 0.3912(4) 0.0613(13) Uani 1 1 d .
H132 H 0.0482 0.1445 0.3878 0.074 Uiso 1 1 calc R
C133 C 0.2005(4) 0.13017(8) 0.3320(3) 0.0487(11) Uani 1 1 d .
H133 H 0.2136 0.1444 0.2884 0.058 Uiso 1 1 calc R
C134 C 0.2800(3) 0.10938(8) 0.3352(3) 0.0368(8) Uani 1 1 d .
H134 H 0.3462 0.1093 0.2932 0.044 Uiso 1 1 calc R
C135 C 0.5807(3) 0.09171(7) 0.3437(2) 0.0262(7) Uani 1 1 d .
C136 C 0.6507(3) 0.11617(7) 0.3255(3) 0.0274(7) Uani 1 1 d .
C137 C 0.7044(3) 0.12954(7) 0.4026(3) 0.0315(7) Uani 1 1 d .
H137 H 0.7008 0.1226 0.4667 0.038 Uiso 1 1 calc R
C138 C 0.7628(3) 0.15292(7) 0.3848(3) 0.0334(8) Uani 1 1 d .
C139 C 0.7662(3) 0.16337(7) 0.2900(3) 0.0370(8) Uani 1 1 d .
C140 C 0.7141(3) 0.14925(8) 0.2139(3) 0.0370(8) Uani 1 1 d .
C141 C 0.6577(3) 0.12575(7) 0.2307(3) 0.0333(8) Uani 1 1 d .
H141 H 0.6240 0.1161 0.1783 0.040 Uiso 1 1 calc R
C142 C 0.8219(4) 0.15677(9) 0.5504(3) 0.0485(10) Uani 1 1 d .
H14A H 0.7420 0.1556 0.5766 0.073 Uiso 1 1 calc R
H14B H 0.8700 0.1681 0.5924 0.073 Uiso 1 1 calc R
H14C H 0.8567 0.1391 0.5479 0.073 Uiso 1 1 calc R
C143 C 0.9353(5) 0.19015(12) 0.2729(5) 0.0704(16) Uani 1 1 d .
H14G H 0.9644 0.1882 0.3397 0.106 Uiso 1 1 calc R
H14H H 0.9572 0.2076 0.2482 0.106 Uiso 1 1 calc R
H14I H 0.9701 0.1765 0.2316 0.106 Uiso 1 1 calc R
C144 C 0.6792(5) 0.14652(10) 0.0419(3) 0.0617(14) Uani 1 1 d .
H14D H 0.7206 0.1297 0.0360 0.093 Uiso 1 1 calc R
H14E H 0.6910 0.1569 -0.0173 0.093 Uiso 1 1 calc R
H14F H 0.5949 0.1433 0.0510 0.093 Uiso 1 1 calc R
C145 C 0.0195(6) 0.95743(12) 0.3868(5) 0.0753(16) Uani 1 1 d .
H14M H 0.0937 0.9472 0.3887 0.090 Uiso 1 1 calc R
H14N H -0.0365 0.9483 0.3431 0.090 Uiso 1 1 calc R
C147 C 0.1021(5) 0.98522(12) 0.2695(4) 0.0658(14) Uani 1 1 d .
C148 C 0.1329(5) 1.01195(12) 0.2413(6) 0.083(2) Uani 1 1 d .
H14O H 0.2178 1.0130 0.2293 0.124 Uiso 1 1 calc R
H14P H 0.1117 1.0241 0.2937 0.124 Uiso 1 1 calc R
H14Q H 0.0899 1.0167 0.1819 0.124 Uiso 1 1 calc R
C149 C 0.8787(6) 0.01340(14) 0.0018(4) 0.0781(18) Uani 1 1 d .
H14J H 0.8962 0.0278 -0.0433 0.117 Uiso 1 1 calc R
H14K H 0.8371 -0.0006 -0.0331 0.117 Uiso 1 1 calc R
H14L H 0.9524 0.0065 0.0288 0.117 Uiso 1 1 calc R
C150 C 0.7917(6) 0.02493(15) 0.0949(7) 0.105(3) Uani 1 1 d .
C152 C 0.6331(5) 0.36165(12) 0.2581(6) 0.0795(19) Uani 1 1 d .
H15C H 0.7178 0.3607 0.2713 0.119 Uiso 1 1 calc R
H15D H 0.6128 0.3496 0.2050 0.119 Uiso 1 1 calc R
H15E H 0.5895 0.3567 0.3167 0.119 Uiso 1 1 calc R
C153 C 0.6019(5) 0.38853(12) 0.2301(4) 0.0657(14) Uani 1 1 d .
C155 C 0.5197(6) 0.41633(12) 0.1132(4) 0.0728(16) Uani 1 1 d .
H15A H 0.5940 0.4265 0.1117 0.087 Uiso 1 1 calc R
H15B H 0.4639 0.4256 0.1566 0.087 Uiso 1 1 calc R
C156 C 0.4699(7) 0.41439(14) 0.0149(5) 0.0875(19) Uani 1 1 d .
H15F H 0.5271 0.4059 -0.0282 0.131 Uiso 1 1 calc R
H15G H 0.4518 0.4321 -0.0094 0.131 Uiso 1 1 calc R
H15H H 0.3977 0.4039 0.0167 0.131 Uiso 1 1 calc R
C157 C -0.0301(7) 0.95936(14) 0.4848(5) 0.0868(19) Uani 1 1 d .
H15I H 0.0237 0.9694 0.5266 0.130 Uiso 1 1 calc R
H15J H -0.0408 0.9417 0.5116 0.130 Uiso 1 1 calc R
H15K H -0.1063 0.9683 0.4816 0.130 Uiso 1 1 calc R
C158 C 0.7880(8) 0.02611(18) 0.2556(6) 0.101(2) Uani 1 1 d .
H15L H 0.7025 0.0279 0.2429 0.122 Uiso 1 1 calc R
H15M H 0.7993 0.0126 0.3068 0.122 Uiso 1 1 calc R
C159 C 0.8371(8) 0.0514(2) 0.2877(8) 0.122(3) Uani 1 1 d .
H15N H 0.9227 0.0498 0.2947 0.184 Uiso 1 1 calc R
H15O H 0.8027 0.0562 0.3504 0.184 Uiso 1 1 calc R
H15P H 0.8188 0.0649 0.2394 0.184 Uiso 1 1 calc R
C160 C 0.3783(6) 0.36014(13) 0.4992(4) 0.0759(17) Uani 1 1 d .
H16D H 0.3984 0.3455 0.5424 0.114 Uiso 1 1 calc R
H16E H 0.3351 0.3735 0.5359 0.114 Uiso 1 1 calc R
H16F H 0.4506 0.3678 0.4729 0.114 Uiso 1 1 calc R
C161 C 0.2918(6) 0.34884(16) 0.4051(7) 0.104(3) Uani 1 1 d .
C162 C 0.3343(8) 0.3227(2) 0.2142(9) 0.138(4) Uani 1 1 d .
H16I H 0.4203 0.3238 0.2108 0.208 Uiso 1 1 calc R
H16J H 0.3027 0.3181 0.1500 0.208 Uiso 1 1 calc R
H16K H 0.3119 0.3092 0.2615 0.208 Uiso 1 1 calc R
C163 C 0.2871(8) 0.34784(17) 0.2442(6) 0.101(2) Uani 1 1 d .
H16G H 0.2015 0.3463 0.2562 0.121 Uiso 1 1 calc R
H16H H 0.2996 0.3611 0.1926 0.121 Uiso 1 1 calc R
H164 H 0.349(4) 0.1092(9) 0.960(3) 0.039(11) Uiso 1 1 d .
H165 H 0.570(4) 0.0330(9) 0.971(4) 0.045(13) Uiso 1 1 d .
H166 H 0.041(4) 0.2706(9) 0.027(3) 0.036(11) Uiso 1 1 d .
H167 H 0.852(3) 0.2643(8) 0.538(3) 0.026(9) Uiso 1 1 d .
H168 H 1.069(4) 0.3410(9) 0.523(3) 0.035(11) Uiso 1 1 d .
H169 H 0.532(3) 0.1008(8) 0.465(3) 0.026(10) Uiso 1 1 d .
H172 H -0.067(4) 0.3551(9) -0.041(4) 0.035(15) Uiso 1 1 d .
H173 H 0.434(3) 0.0183(7) 0.546(3) 0.017(10) Uiso 1 1 d .
N1 N -0.0444(3) 0.35397(6) 0.0030(3) 0.0327(7) Uani 1 1 d .
N2 N 0.0317(2) 0.28426(6) 0.0686(2) 0.0263(6) Uani 1 1 d .
N3 N 1.0159(2) 0.34082(5) 0.5664(2) 0.0269(6) Uani 1 1 d .
N4 N 0.8390(2) 0.27850(5) 0.5774(2) 0.0238(5) Uani 1 1 d .
N5 N 0.5168(3) 0.03305(5) 0.9336(2) 0.0271(6) Uani 1 1 d .
N6 N 0.3395(2) 0.09533(5) 0.9220(2) 0.0233(5) Uani 1 1 d .
N7 N 0.4554(3) 0.01974(6) 0.4962(3) 0.0313(7) Uani 1 1 d .
N8 N 0.5324(2) 0.08933(6) 0.4313(2) 0.0267(6) Uani 1 1 d .
O1 O -0.1934(3) 0.38679(7) 0.0397(3) 0.0718(12) Uani 1 1 d .
O2 O -0.0897(3) 0.36483(6) 0.1754(3) 0.0632(10) Uani 1 1 d .
O3 O -0.1503(2) 0.31342(5) -0.11321(18) 0.0345(6) Uani 1 1 d .
H3 H -0.1754 0.3069 -0.1655 0.052 Uiso 1 1 calc R
O4 O -0.0439(2) 0.27654(5) -0.10675(19) 0.0347(6) Uani 1 1 d .
O5 O 0.0689(2) 0.29908(5) 0.22059(17) 0.0325(5) Uani 1 1 d .
O6 O 0.2249(3) 0.21317(6) 0.3763(2) 0.0531(8) Uani 1 1 d .
O7 O 0.3113(3) 0.18611(6) 0.2278(3) 0.0530(8) Uani 1 1 d .
O8 O 0.3174(3) 0.20613(6) 0.0457(2) 0.0447(7) Uani 1 1 d .
O9 O 1.1161(2) 0.38168(6) 0.6074(3) 0.0531(8) Uani 1 1 d .
O10 O 1.0078(3) 0.35804(5) 0.7361(2) 0.0426(7) Uani 1 1 d .
O11 O 0.9664(2) 0.31464(5) 0.38224(18) 0.0328(5) Uani 1 1 d .
H11 H 0.9883 0.3094 0.3273 0.049 Uiso 1 1 calc R
O12 O 0.9404(2) 0.27176(5) 0.41048(18) 0.0343(6) Uani 1 1 d .
O13 O 0.7729(2) 0.29390(4) 0.72255(17) 0.0264(5) Uani 1 1 d .
O14 O 0.7470(2) 0.19958(5) 0.88168(19) 0.0349(6) Uani 1 1 d .
O15 O 0.6339(2) 0.17263(5) 0.7425(2) 0.0370(6) Uani 1 1 d .
O16 O 0.5857(3) 0.19392(5) 0.5694(2) 0.0428(7) Uani 1 1 d .
O17 O 0.5084(3) 0.01579(5) 0.7632(2) 0.0415(7) Uani 1 1 d .
O18 O 0.6168(2) -0.00787(6) 0.8923(3) 0.0537(8) Uani 1 1 d .
O19 O 0.4668(2) 0.05920(5) 1.11790(18) 0.0327(5) Uani 1 1 d .
H19 H 0.4896 0.0645 1.1727 0.049 Uiso 1 1 calc R
O20 O 0.4405(2) 0.10206(5) 1.08883(19) 0.0360(6) Uani 1 1 d .
O21 O 0.2731(2) 0.07983(4) 0.77749(17) 0.0269(5) Uani 1 1 d .
O22 O 0.0855(3) 0.17987(6) 0.9303(2) 0.0432(7) Uani 1 1 d .
O23 O 0.1341(2) 0.20109(5) 0.7569(2) 0.0382(6) Uani 1 1 d .
O24 O 0.2470(2) 0.17419(5) 0.61808(19) 0.0357(6) Uani 1 1 d .
O25 O 0.4110(3) 0.00896(6) 0.3245(3) 0.0668(11) Uani 1 1 d .
O27 O 0.3497(2) 0.06033(5) 0.61291(18) 0.0344(6) Uani 1 1 d .
H27 H 0.3226 0.0672 0.6637 0.052 Uiso 1 1 calc R
O28 O 0.4564(2) 0.09722(5) 0.60624(19) 0.0344(6) Uani 1 1 d .
O29 O 0.5691(2) 0.07469(5) 0.27918(17) 0.0335(5) Uani 1 1 d .
O30 O 0.7246(3) 0.16073(6) 0.1243(2) 0.0546(8) Uani 1 1 d .
O31 O 0.8113(3) 0.18760(6) 0.2719(2) 0.0529(8) Uani 1 1 d .
O32 O 0.8177(3) 0.16766(6) 0.4543(2) 0.0455(7) Uani 1 1 d .
O33 O 0.7067(3) 0.03516(10) 0.0812(3) 0.0859(14) Uani 1 1 d .
O34 O 0.1327(6) 0.96575(11) 0.2241(4) 0.117(2) Uani 1 1 d .
O35 O 0.0419(3) 0.98347(7) 0.3509(3) 0.0609(9) Uani 1 1 d .
O36 O 0.5414(3) 0.39034(7) 0.1489(3) 0.0603(9) Uani 1 1 d .
O37 O 0.6315(6) 0.40800(11) 0.2760(4) 0.117(2) Uani 1 1 d .
O39 O 0.2064(3) 0.33876(10) 0.4188(3) 0.0850(14) Uani 1 1 d .
O42 O 0.3067(3) -0.01307(7) 0.4599(3) 0.0701(11) Uani 1 1 d .
O43 O 0.8572(7) 0.01709(14) 0.1544(6) 0.137(2) Uiso 1 1 d .
O44 O 0.3555(6) 0.35671(14) 0.3442(5) 0.129(2) Uiso 1 1 d .
S1 S -0.08811(8) 0.376256(19) 0.08033(9) 0.0430(2) Uani 1 1 d .
S2 S 1.01737(7) 0.366301(16) 0.63673(7) 0.03054(19) Uani 1 1 d .
S3 S 0.51758(7) 0.007507(16) 0.86316(7) 0.03012(18) Uani 1 1 d .
S4 S 0.41193(8) -0.002506(18) 0.41956(9) 0.0437(3) Uani 1 1 d .

loop_
_atom_site_aniso_label
_atom_site_aniso_U_11
_atom_site_aniso_U_22
_atom_site_aniso_U_33
_atom_site_aniso_U_23
_atom_site_aniso_U_13
_atom_site_aniso_U_12
C1 0.045(2) 0.038(2) 0.052(3) 0.0018(18) -0.0104(19) -0.0095(18)
C2 0.083(4) 0.058(3) 0.043(3) 0.008(2) 0.003(2) -0.018(3)
C3 0.053(3) 0.058(3) 0.075(4) 0.002(3) 0.023(3) -0.021(2)
C4 0.030(2) 0.051(3) 0.095(4) 0.001(3) 0.002(2) 0.0001(18)
C5 0.046(2) 0.040(2) 0.049(3) 0.0077(18) -0.0062(19) -0.0033(17)
C6 0.0286(17) 0.0251(17) 0.048(2) -0.0052(15) 0.0036(16) -0.0054(13)
C7 0.044(2) 0.044(2) 0.071(3) -0.024(2) 0.018(2) -0.0154(19)
C8 0.0315(17) 0.0270(17) 0.0324(19) -0.0048(13) 0.0028(14) -0.0016(13)
C9 0.0288(15) 0.0211(15) 0.0255(17) -0.0034(12) 0.0000(13) -0.0023(12)
C10 0.0282(16) 0.0214(16) 0.040(2) -0.0070(14) 0.0067(15) -0.0028(12)
C11 0.042(2) 0.035(2) 0.040(2) -0.0045(16) 0.0086(17) -0.0017(16)
C12 0.043(2) 0.054(3) 0.043(2) -0.0178(19) -0.0028(18) -0.0013(18)
C13 0.040(2) 0.044(2) 0.055(3) -0.0172(19) 0.0106(19) -0.0152(17)
C14 0.044(2) 0.0306(19) 0.048(2) -0.0033(16) 0.0161(18) -0.0052(16)
C15 0.0328(17) 0.0280(18) 0.040(2) -0.0080(15) -0.0002(15) 0.0054(14)
C16 0.083(4) 0.109(5) 0.054(3) -0.028(3) -0.021(3) -0.010(4)
C17 0.058(3) 0.045(2) 0.046(2) -0.0067(19) -0.006(2) 0.011(2)
C18 0.0298(15) 0.0229(15) 0.0226(16) 0.0001(12) -0.0022(13) -0.0001(12)
C19 0.0310(16) 0.0248(16) 0.0265(17) -0.0007(13) -0.0027(13) -0.0053(13)
C20 0.0275(15) 0.0252(16) 0.0306(18) 0.0002(13) 0.0011(13) -0.0021(13)
C21 0.0328(17) 0.0291(18) 0.0337(19) 0.0024(14) -0.0003(14) -0.0027(14)
C22 0.0366(18) 0.0360(19) 0.035(2) 0.0055(15) 0.0061(16) -0.0018(15)
C23 0.059(3) 0.034(2) 0.055(3) 0.0107(19) 0.011(2) -0.0081(19)
C24 0.059(3) 0.044(3) 0.085(4) 0.002(2) -0.003(3) -0.027(2)
C25 0.050(3) 0.074(4) 0.085(4) 0.017(3) -0.025(3) -0.030(3)
C26 0.040(2) 0.051(3) 0.058(3) 0.016(2) -0.013(2) -0.0139(18)
C27 0.0262(15) 0.0260(16) 0.0236(16) -0.0008(13) 0.0034(13) -0.0033(12)
C28 0.0260(15) 0.0260(16) 0.0336(19) 0.0023(13) -0.0015(14) -0.0026(12)
C29 0.0381(18) 0.0298(18) 0.0301(18) 0.0019(14) 0.0076(15) 0.0054(14)
C30 0.0369(18) 0.035(2) 0.038(2) 0.0081(15) 0.0057(16) 0.0016(15)
C31 0.0379(19) 0.0252(17) 0.045(2) 0.0052(15) 0.0056(16) 0.0030(14)
C32 0.0334(17) 0.0309(18) 0.042(2) -0.0052(15) 0.0003(16) -0.0005(14)
C33 0.0344(17) 0.0307(18) 0.0281(18) 0.0000(14) -0.0049(14) -0.0012(14)
C34 0.092(4) 0.057(3) 0.035(2) 0.021(2) 0.013(2) 0.030(3)
C35 0.059(3) 0.065(3) 0.083(4) 0.022(3) -0.003(3) 0.025(3)
C36 0.059(3) 0.057(3) 0.035(2) -0.0149(19) 0.0016(19) 0.011(2)
C37 0.0290(17) 0.0302(19) 0.060(3) 0.0025(17) -0.0124(17) 0.0001(14)
C38 0.0371(19) 0.0274(18) 0.056(3) 0.0053(17) -0.0072(18) 0.0017(15)
C39 0.0281(16) 0.038(2) 0.038(2) 0.0056(16) -0.0010(15) 0.0094(14)
C40 0.0245(16) 0.053(2) 0.039(2) -0.0009(18) -0.0054(15) 0.0019(16)
C41 0.0323(17) 0.0311(18) 0.039(2) -0.0045(15) -0.0037(15) 0.0011(14)
C42 0.0269(15) 0.0331(18) 0.0275(18) 0.0016(14) -0.0012(13) 0.0046(13)
C43 0.0315(17) 0.0362(19) 0.039(2) -0.0074(16) -0.0098(15) 0.0099(15)
C44 0.0238(15) 0.0259(16) 0.0302(18) -0.0013(13) -0.0037(13) 0.0033(12)
C45 0.0236(14) 0.0235(15) 0.0240(16) -0.0020(12) -0.0006(12) 0.0026(12)
C46 0.0303(16) 0.0178(14) 0.0331(18) -0.0006(13) -0.0076(14) 0.0038(12)
C47 0.0319(17) 0.0245(16) 0.043(2) -0.0057(14) -0.0089(15) 0.0034(13)
C48 0.040(2) 0.039(2) 0.055(3) -0.0126(19) -0.0076(19) 0.0123(17)
C49 0.073(3) 0.064(3) 0.065(3) -0.009(3) -0.027(3) 0.041(3)
C50 0.095(4) 0.059(3) 0.049(3) 0.003(2) -0.024(3) 0.039(3)
C51 0.058(2) 0.0270(18) 0.035(2) 0.0023(15) -0.0037(18) 0.0083(17)
C52 0.045(2) 0.056(3) 0.089(4) -0.025(3) 0.003(2) 0.015(2)
C53 0.089(4) 0.037(2) 0.038(2) 0.0092(18) 0.007(2) 0.005(2)
C54 0.0261(15) 0.0209(15) 0.0227(16) 0.0015(12) 0.0008(12) -0.0018(12)
C55 0.0206(14) 0.0265(16) 0.0259(16) -0.0015(13) -0.0008(12) 0.0026(12)
C56 0.0301(15) 0.0227(15) 0.0227(16) 0.0015(12) 0.0002(13) 0.0008(12)
C57 0.0270(16) 0.0253(16) 0.0367(19) 0.0029(14) -0.0049(14) 0.0035(13)
C58 0.0293(17) 0.045(2) 0.0320(19) 0.0038(16) -0.0015(14) 0.0045(15)
C59 0.0310(19) 0.064(3) 0.050(3) 0.009(2) -0.0004(18) -0.0050(18)
C60 0.032(2) 0.071(3) 0.064(3) -0.008(2) -0.011(2) -0.008(2)
C61 0.039(2) 0.075(3) 0.053(3) -0.020(2) -0.010(2) -0.001(2)
C62 0.0297(18) 0.056(3) 0.036(2) 0.0018(18) -0.0005(15) 0.0021(16)
C63 0.0191(13) 0.0227(15) 0.0248(16) 0.0033(12) -0.0051(12) 0.0009(11)
C64 0.0217(14) 0.0229(15) 0.0273(17) 0.0014(12) 0.0024(12) 0.0000(12)
C65 0.0244(14) 0.0238(15) 0.0282(17) -0.0009(12) -0.0011(13) 0.0034(12)
C66 0.0236(14) 0.0234(16) 0.0325(18) 0.0029(13) 0.0023(13) 0.0034(12)
C67 0.0227(15) 0.0225(16) 0.040(2) -0.0028(14) 0.0033(13) 0.0006(12)
C68 0.0323(17) 0.0270(17) 0.0354(19) -0.0059(14) -0.0003(15) -0.0026(13)
C69 0.0305(16) 0.0284(17) 0.0271(17) 0.0010(13) -0.0013(14) -0.0017(13)
C70 0.067(3) 0.041(2) 0.034(2) 0.0092(17) -0.012(2) 0.000(2)
C71 0.033(2) 0.048(3) 0.100(4) 0.030(3) 0.002(2) -0.0041(18)
C72 0.090(4) 0.057(3) 0.041(3) -0.004(2) -0.021(3) -0.030(3)
C73 0.0307(17) 0.0286(17) 0.040(2) -0.0036(15) 0.0009(15) -0.0006(14)
C74 0.0238(16) 0.050(2) 0.043(2) 0.0001(18) 0.0038(15) 0.0000(15)
C75 0.0265(16) 0.040(2) 0.042(2) 0.0066(16) -0.0041(15) -0.0116(14)
C76 0.040(2) 0.0270(18) 0.058(3) 0.0069(17) 0.0032(18) -0.0027(15)
C77 0.0302(17) 0.0311(19) 0.053(2) 0.0020(16) 0.0083(16) 0.0006(14)
C78 0.0272(15) 0.0306(17) 0.0293(18) 0.0004(14) -0.0017(13) -0.0055(13)
C79 0.0306(17) 0.0321(18) 0.040(2) -0.0064(15) 0.0085(15) -0.0104(14)
C80 0.0246(15) 0.0267(16) 0.0322(18) -0.0019(13) -0.0009(13) -0.0047(12)
C81 0.0206(14) 0.0208(15) 0.0259(16) -0.0011(12) 0.0006(12) -0.0013(11)
C82 0.0290(16) 0.0179(15) 0.0377(19) -0.0001(13) 0.0027(14) -0.0033(12)
C83 0.057(2) 0.0290(19) 0.037(2) 0.0056(15) 0.0043(18) -0.0080(17)
C84 0.092(4) 0.057(3) 0.049(3) 0.008(2) 0.018(3) -0.037(3)
C85 0.071(3) 0.062(3) 0.070(4) -0.008(3) 0.023(3) -0.040(3)
C86 0.037(2) 0.041(2) 0.054(3) -0.0102(19) 0.0029(18) -0.0121(17)
C87 0.0353(18) 0.0247(17) 0.035(2) -0.0040(14) 0.0047(15) -0.0010(14)
C88 0.096(4) 0.036(2) 0.035(2) 0.0068(17) -0.012(2) -0.002(2)
C89 0.045(2) 0.059(3) 0.089(4) -0.028(3) -0.007(3) -0.013(2)
C90 0.0245(14) 0.0174(14) 0.0235(16) -0.0013(11) -0.0028(12) 0.0012(11)
C91 0.0238(15) 0.0272(16) 0.0241(16) -0.0021(13) -0.0022(12) -0.0021(12)
C92 0.0267(15) 0.0235(15) 0.0247(16) 0.0022(12) -0.0029(13) -0.0017(12)
C93 0.0272(15) 0.0243(16) 0.0347(19) 0.0035(13) 0.0026(14) -0.0037(13)
C94 0.0287(17) 0.045(2) 0.0325(19) 0.0054(16) -0.0031(14) -0.0044(15)
C95 0.033(2) 0.059(3) 0.053(3) 0.009(2) -0.0016(18) 0.0034(18)
C96 0.034(2) 0.067(3) 0.068(3) -0.008(3) 0.008(2) 0.009(2)
C97 0.040(2) 0.072(3) 0.050(3) -0.021(2) 0.005(2) 0.002(2)
C98 0.0276(17) 0.058(3) 0.033(2) 0.0016(18) -0.0008(15) -0.0021(16)
C99 0.0209(14) 0.0215(15) 0.0258(16) 0.0040(12) 0.0028(12) 0.0005(11)
C100 0.0208(14) 0.0200(15) 0.0300(17) -0.0001(12) -0.0025(12) -0.0014(11)
C101 0.0238(14) 0.0225(15) 0.0301(18) -0.0017(12) -0.0003(13) -0.0014(12)
C102 0.0230(14) 0.0224(15) 0.0353(19) 0.0036(13) -0.0055(13) -0.0055(12)
C103 0.0247(15) 0.0202(15) 0.044(2) -0.0028(14) -0.0082(14) -0.0010(12)
C104 0.0307(16) 0.0250(16) 0.039(2) -0.0050(14) -0.0019(15) 0.0016(13)
C105 0.0296(16) 0.0279(17) 0.0294(18) 0.0025(13) -0.0015(14) 0.0017(13)
C106 0.068(3) 0.038(2) 0.035(2) 0.0094(17) 0.008(2) -0.001(2)
C107 0.034(2) 0.051(3) 0.105(4) 0.035(3) -0.011(2) 0.0064(19)
C108 0.088(4) 0.059(3) 0.037(2) -0.005(2) 0.016(2) 0.031(3)
C109 0.047(2) 0.034(2) 0.057(3) -0.0003(19) 0.0060(19) 0.0081(18)
C110 0.083(4) 0.058(3) 0.046(3) 0.006(2) -0.010(3) 0.020(3)
C111 0.051(3) 0.062(3) 0.070(4) -0.001(3) -0.026(2) 0.021(2)
C112 0.0257(19) 0.054(3) 0.094(4) -0.002(3) -0.005(2) 0.0006(18)
C113 0.045(2) 0.039(2) 0.050(3) 0.0070(18) -0.0014(19) 0.0025(17)
C114 0.0337(18) 0.0256(17) 0.047(2) -0.0054(15) -0.0073(16) 0.0060(14)
C115 0.041(2) 0.047(2) 0.067(3) -0.022(2) -0.021(2) 0.0171(18)
C116 0.0291(16) 0.0266(16) 0.0302(18) -0.0033(13) -0.0045(14) 0.0034(13)
C117 0.0286(15) 0.0230(15) 0.0240(16) -0.0024(12) 0.0000(13) 0.0036(12)
C118 0.0302(17) 0.0208(16) 0.042(2) -0.0085(14) -0.0089(15) 0.0026(13)
C119 0.0342(18) 0.0264(17) 0.041(2) -0.0082(15) -0.0047(15) -0.0056(14)
C120 0.048(2) 0.0269(18) 0.050(2) -0.0011(16) -0.0183(19) 0.0045(16)
C121 0.038(2) 0.043(2) 0.056(3) -0.0162(19) -0.0120(19) 0.0154(17)
C122 0.044(2) 0.051(2) 0.042(2) -0.0173(19) -0.0009(18) 0.0030(18)
C123 0.043(2) 0.035(2) 0.038(2) -0.0068(16) -0.0092(17) 0.0004(16)
C124 0.063(3) 0.044(2) 0.044(2) -0.0046(19) 0.001(2) -0.009(2)
C125 0.082(4) 0.109(5) 0.051(3) -0.026(3) 0.013(3) 0.008(4)
C126 0.0311(16) 0.0223(15) 0.0229(16) -0.0003(12) 0.0009(13) 0.0015(12)
C127 0.0316(16) 0.0246(16) 0.0259(17) -0.0023(13) 0.0025(13) 0.0050(13)
C128 0.0302(16) 0.0254(16) 0.0275(17) 0.0000(13) -0.0017(13) 0.0013(13)
C129 0.0330(17) 0.0284(17) 0.0309(19) 0.0015(14) -0.0043(14) 0.0009(13)
C130 0.040(2) 0.048(2) 0.061(3) 0.014(2) 0.009(2) 0.0131(18)
C131 0.053(3) 0.072(3) 0.075(4) 0.015(3) 0.017(3) 0.031(2)
C132 0.056(3) 0.050(3) 0.078(4) 0.006(2) -0.004(3) 0.028(2)
C133 0.056(3) 0.035(2) 0.055(3) 0.0115(19) -0.017(2) 0.0057(18)
C134 0.0356(18) 0.037(2) 0.038(2) 0.0014(16) -0.0078(16) -0.0006(15)
C135 0.0267(15) 0.0271(16) 0.0248(17) 0.0006(13) -0.0052(13) 0.0041(13)
C136 0.0270(15) 0.0258(16) 0.0295(18) 0.0000(13) -0.0013(13) 0.0015(12)
C137 0.0365(18) 0.0326(18) 0.0254(17) -0.0023(14) -0.0022(14) -0.0004(14)
C138 0.0323(17) 0.0301(18) 0.038(2) -0.0072(15) -0.0037(15) -0.0001(14)
C139 0.0387(19) 0.0262(17) 0.046(2) 0.0061(15) -0.0095(17) -0.0053(15)
C140 0.0359(18) 0.036(2) 0.039(2) 0.0081(16) -0.0072(16) -0.0031(15)
C141 0.0369(18) 0.0339(18) 0.0290(18) 0.0047(14) -0.0106(15) -0.0064(15)
C142 0.055(2) 0.056(3) 0.035(2) -0.0137(19) -0.0083(19) -0.007(2)
C143 0.060(3) 0.060(3) 0.091(4) 0.021(3) 0.000(3) -0.025(2)
C144 0.094(4) 0.058(3) 0.033(2) 0.020(2) -0.016(2) -0.031(3)
C145 0.106(5) 0.054(3) 0.066(4) -0.002(3) 0.009(3) -0.005(3)
C147 0.072(3) 0.066(4) 0.059(3) 0.003(3) -0.006(3) -0.008(3)
C148 0.050(3) 0.070(4) 0.128(6) 0.029(4) -0.023(3) -0.003(3)
C149 0.087(4) 0.098(5) 0.049(3) -0.015(3) 0.008(3) -0.031(4)
C150 0.064(4) 0.092(5) 0.157(8) 0.046(5) -0.054(5) -0.007(3)
C152 0.051(3) 0.068(4) 0.120(6) 0.025(4) 0.019(3) 0.001(3)
C153 0.070(3) 0.064(3) 0.063(3) 0.005(3) 0.008(3) 0.008(3)
C155 0.100(4) 0.059(3) 0.059(3) -0.001(3) -0.012(3) -0.004(3)
C156 0.117(5) 0.078(4) 0.067(4) -0.004(3) -0.009(4) -0.012(4)
C157 0.118(5) 0.074(4) 0.068(4) -0.009(3) 0.006(4) 0.011(4)
C158 0.119(6) 0.109(6) 0.076(5) -0.013(4) 0.034(4) 0.008(5)
C159 0.110(6) 0.123(8) 0.135(8) 0.022(6) 0.035(6) 0.033(6)
C160 0.088(4) 0.089(4) 0.051(3) -0.014(3) -0.013(3) 0.023(3)
C161 0.065(4) 0.103(5) 0.145(7) 0.051(5) 0.056(4) 0.016(4)
C162 0.106(6) 0.112(7) 0.197(11) 0.028(7) -0.056(7) -0.028(6)
C163 0.121(6) 0.107(6) 0.075(5) -0.007(4) -0.039(4) -0.002(5)
N1 0.0374(17) 0.0203(15) 0.041(2) -0.0054(13) -0.0024(16) -0.0029(12)
N2 0.0332(14) 0.0205(13) 0.0253(15) -0.0038(11) -0.0020(12) 0.0031(11)
N3 0.0257(13) 0.0220(14) 0.0330(16) -0.0004(11) 0.0038(12) -0.0022(11)
N4 0.0266(13) 0.0173(12) 0.0275(14) -0.0022(10) 0.0008(11) -0.0013(10)
N5 0.0260(14) 0.0205(13) 0.0347(16) -0.0019(11) -0.0083(12) 0.0015(10)
N6 0.0267(13) 0.0169(12) 0.0264(14) -0.0028(10) -0.0031(11) 0.0006(10)
N7 0.0376(16) 0.0204(14) 0.0358(19) -0.0039(13) -0.0006(15) 0.0004(12)
N8 0.0309(14) 0.0236(14) 0.0256(15) -0.0045(12) -0.0003(12) -0.0025(11)
O1 0.0317(15) 0.0452(18) 0.139(4) -0.031(2) -0.0014(18) -0.0005(13)
O2 0.093(2) 0.0390(17) 0.058(2) -0.0142(14) 0.0439(19) -0.0265(17)
O3 0.0456(14) 0.0277(12) 0.0300(13) -0.0039(10) -0.0122(11) 0.0050(11)
O4 0.0364(13) 0.0323(13) 0.0354(14) -0.0089(11) -0.0088(11) 0.0039(11)
O5 0.0439(14) 0.0314(13) 0.0221(12) 0.0012(10) 0.0044(10) 0.0023(11)
O6 0.071(2) 0.0436(17) 0.0443(17) 0.0209(13) 0.0155(15) 0.0228(15)
O7 0.0543(17) 0.0317(15) 0.073(2) 0.0137(14) 0.0164(16) 0.0138(13)
O8 0.0498(16) 0.0443(16) 0.0401(16) -0.0096(12) 0.0026(13) 0.0122(13)
O9 0.0319(14) 0.0371(16) 0.090(3) -0.0125(15) -0.0065(15) -0.0060(12)
O10 0.0533(16) 0.0372(14) 0.0372(15) -0.0112(12) -0.0180(13) 0.0171(12)
O11 0.0427(14) 0.0306(13) 0.0252(13) -0.0015(10) 0.0092(11) -0.0049(11)
O12 0.0430(14) 0.0295(13) 0.0303(14) -0.0051(10) 0.0106(11) -0.0003(11)
O13 0.0311(11) 0.0241(11) 0.0241(12) -0.0010(9) -0.0029(9) 0.0024(9)
O14 0.0401(13) 0.0271(13) 0.0373(14) 0.0092(10) -0.0064(11) -0.0025(10)
O15 0.0365(13) 0.0231(12) 0.0514(17) 0.0019(11) 0.0048(12) -0.0047(10)
O16 0.0498(16) 0.0374(15) 0.0410(16) -0.0042(12) -0.0092(13) -0.0172(12)
O17 0.0527(16) 0.0365(15) 0.0355(15) -0.0103(11) 0.0172(12) -0.0169(12)
O18 0.0327(14) 0.0358(16) 0.093(3) -0.0115(15) -0.0002(15) 0.0084(12)
O19 0.0417(13) 0.0325(13) 0.0238(12) -0.0028(10) -0.0099(11) 0.0022(11)
O20 0.0450(14) 0.0283(13) 0.0346(14) -0.0053(10) -0.0126(12) 0.0006(11)
O21 0.0317(12) 0.0254(11) 0.0235(12) 0.0004(9) 0.0010(9) -0.0028(9)
O22 0.0506(16) 0.0374(15) 0.0418(16) -0.0051(12) 0.0052(13) 0.0142(12)
O23 0.0382(13) 0.0188(12) 0.0574(18) 0.0024(11) -0.0100(12) 0.0026(10)
O24 0.0412(14) 0.0273(13) 0.0385(15) 0.0105(10) 0.0022(11) 0.0006(10)
O25 0.096(3) 0.0425(17) 0.062(2) -0.0174(15) -0.048(2) 0.0272(17)
O27 0.0451(14) 0.0301(13) 0.0281(13) -0.0051(10) 0.0096(11) -0.0048(11)
O28 0.0377(13) 0.0315(13) 0.0340(14) -0.0095(10) 0.0049(11) -0.0037(10)
O29 0.0451(14) 0.0307(13) 0.0247(12) 0.0003(10) -0.0073(11) -0.0019(11)
O30 0.074(2) 0.0483(17) 0.0416(17) 0.0187(13) -0.0178(15) -0.0268(16)
O31 0.0546(17) 0.0336(15) 0.070(2) 0.0110(14) -0.0173(16) -0.0156(13)
O32 0.0524(16) 0.0429(16) 0.0410(16) -0.0074(12) -0.0060(13) -0.0148(13)
O33 0.053(2) 0.129(4) 0.076(3) -0.029(3) -0.0288(19) 0.036(2)
O34 0.199(6) 0.077(3) 0.077(3) -0.009(3) 0.045(4) -0.009(4)
O35 0.062(2) 0.059(2) 0.062(2) -0.0021(17) -0.0085(18) -0.0008(16)
O36 0.063(2) 0.056(2) 0.062(2) -0.0052(16) -0.0007(17) -0.0020(16)
O37 0.198(6) 0.079(3) 0.074(3) -0.009(2) -0.051(4) 0.008(4)
O39 0.056(2) 0.125(4) 0.074(3) -0.024(2) 0.024(2) -0.040(2)
O42 0.0305(15) 0.0446(18) 0.135(4) -0.032(2) -0.0060(18) -0.0016(13)
S1 0.0340(5) 0.0272(5) 0.0679(7) -0.0166(4) 0.0171(5) -0.0059(4)
S2 0.0261(4) 0.0234(4) 0.0421(5) -0.0079(3) -0.0082(3) 0.0020(3)
S3 0.0255(4) 0.0227(4) 0.0421(5) -0.0066(3) 0.0062(3) -0.0014(3)
S4 0.0346(5) 0.0261(4) 0.0702(7) -0.0169(4) -0.0205(5) 0.0062(4)

loop_
_atom_type_symbol
_atom_type_description
_atom_type_scat_dispersion_real
_atom_type_scat_dispersion_imag
_atom_type_scat_source
C C 0.0033 0.0016 'International Tables Vol C Tables 4.2.6.8 and 6.1.1.4'
H H 0.0000 0.0000 'International Tables Vol C Tables 4.2.6.8 and 6.1.1.4'
N N 0.0061 0.0033 'International Tables Vol C Tables 4.2.6.8 and 6.1.1.4'
O O 0.0106 0.0060 'International Tables Vol C Tables 4.2.6.8 and 6.1.1.4'
S S 0.1246 0.1234 'International Tables Vol C Tables 4.2.6.8 and 6.1.1.4'

loop_
_geom_angle_atom_site_label_1
_geom_angle_atom_site_label_2
_geom_angle_atom_site_label_3
_geom_angle
C6 C1 C2 121.0(4)
C6 C1 H1 119.5
C2 C1 H1 119.5
C3 C2 C1 121.0(5)
C3 C2 H2 119.5
C1 C2 H2 119.5
C2 C3 C4 119.4(4)
C2 C3 H3A 120.3
C4 C3 H3A 120.3
C3 C4 C5 119.5(4)
C3 C4 H4 120.2
C5 C4 H4 120.2
C6 C5 C4 120.7(4)
C6 C5 H5 119.7
C4 C5 H5 119.7
C1 C6 C5 118.3(4)
C1 C6 C7 120.2(4)
C5 C6 C7 121.4(4)
C8 C7 C6 114.8(3)
C8 C7 H7A 108.6
C6 C7 H7A 108.6
C8 C7 H7B 108.6
C6 C7 H7B 108.6
H7A C7 H7B 107.5
C7 C8 C9 111.2(3)
C7 C8 H8A 109.4
C9 C8 H8A 109.4
C7 C8 H8B 109.4
C9 C8 H8B 109.4
H8A C8 H8B 108.0
N1 C9 C8 109.8(3)
N1 C9 C18 112.1(3)
C8 C9 C18 113.5(3)
N1 C9 H9 107.0
C8 C9 H9 107.0
C18 C9 H9 107.0
C11 C10 C15 121.8(3)
C11 C10 S1 116.3(3)
C15 C10 S1 121.9(3)
C10 C11 C12 121.4(4)
C10 C11 H11E 119.3
C12 C11 H11E 119.3
C13 C12 C11 117.4(4)
C13 C12 C16 121.9(4)
C11 C12 C16 120.7(5)
C12 C13 C14 121.4(4)
C12 C13 H13 119.3
C14 C13 H13 119.3
C15 C14 C13 122.2(4)
C15 C14 H171 118.9
C13 C14 H171 118.9
C14 C15 C10 115.9(3)
C14 C15 C17 120.1(4)
C10 C15 C17 124.1(3)
C12 C16 H16A 109.5
C12 C16 H16B 109.5
H16A C16 H16B 109.5
C12 C16 H16C 109.5
H16A C16 H16C 109.5
H16B C16 H16C 109.5
C15 C17 H17A 109.5
C15 C17 H17B 109.5
H17A C17 H17B 109.5
C15 C17 H17C 109.5
H17A C17 H17C 109.5
H17B C17 H17C 109.5
N2 C18 C19 103.6(3)
N2 C18 C20 112.1(3)
C19 C18 C20 109.8(3)
N2 C18 C9 109.2(3)
C19 C18 C9 110.7(3)
C20 C18 C9 111.2(3)
O4 C19 O3 124.2(3)
O4 C19 C18 123.9(3)
O3 C19 C18 111.9(3)
C21 C20 C18 116.0(3)
C21 C20 H20A 108.3
C18 C20 H20A 108.3
C21 C20 H20B 108.3
C18 C20 H20B 108.3
H20A C20 H20B 107.4
C22 C21 C26 117.8(3)
C22 C21 C20 122.5(3)
C26 C21 C20 119.6(3)
C21 C22 C23 120.2(4)
C21 C22 H22 119.9
C23 C22 H22 119.9
C24 C23 C22 120.7(4)
C24 C23 H23 119.7
C22 C23 H23 119.7
C25 C24 C23 120.0(4)
C25 C24 H24 120.0
C23 C24 H24 120.0
C24 C25 C26 119.9(4)
C24 C25 H25 120.0
C26 C25 H25 120.0
C25 C26 C21 121.4(4)
C25 C26 H26 119.3
C21 C26 H26 119.3
O5 C27 N2 122.5(3)
O5 C27 C28 122.1(3)
N2 C27 C28 115.4(3)
C33 C28 C29 120.7(3)
C33 C28 C27 121.4(3)
C29 C28 C27 117.9(3)
C30 C29 C28 119.7(3)
C30 C29 H29 120.2
C28 C29 H29 120.2
O6 C30 C29 124.3(4)
O6 C30 C31 115.9(3)
C29 C30 C31 119.8(3)
O7 C31 C30 118.6(3)
O7 C31 C32 120.4(3)
C30 C31 C32 120.8(3)
O8 C32 C33 125.2(4)
O8 C32 C31 116.2(3)
C33 C32 C31 118.6(3)
C28 C33 C32 120.4(3)
C28 C33 H33 119.8
C32 C33 H33 119.8
O6 C34 H34A 109.5
O6 C34 H34B 109.5
H34A C34 H34B 109.5
O6 C34 H34C 109.5
H34A C34 H34C 109.5
H34B C34 H34C 109.5
O7 C35 H35A 109.5
O7 C35 H35B 109.5
H35A C35 H35B 109.5
O7 C35 H35C 109.5
H35A C35 H35C 109.5
H35B C35 H35C 109.5
O8 C36 H36A 109.5
O8 C36 H36B 109.5
H36A C36 H36B 109.5
O8 C36 H36C 109.5
H36A C36 H36C 109.5
H36B C36 H36C 109.5
C42 C37 C38 121.2(3)
C42 C37 H37 119.4
C38 C37 H37 119.4
C39 C38 C37 119.8(4)
C39 C38 H38 120.1
C37 C38 H38 120.1
C40 C39 C38 119.8(3)
C40 C39 H39 120.1
C38 C39 H39 120.1
C39 C40 C41 120.5(3)
C39 C40 H40 119.7
C41 C40 H40 119.7
C40 C41 C42 121.1(4)
C40 C41 H41 119.4
C42 C41 H41 119.4
C41 C42 C37 117.6(3)
C41 C42 C43 120.4(3)
C37 C42 C43 122.0(3)
C44 C43 C42 115.3(3)
C44 C43 H43A 108.4
C42 C43 H43A 108.4
C44 C43 H43B 108.4
C42 C43 H43B 108.4
H43A C43 H43B 107.5
C43 C44 C45 111.3(3)
C43 C44 H44A 109.4
C45 C44 H44A 109.4
C43 C44 H44B 109.4
C45 C44 H44B 109.4
H44A C44 H44B 108.0
N3 C45 C44 111.1(3)
N3 C45 C54 112.9(3)
C44 C45 C54 112.0(3)
N3 C45 H45 106.8
C44 C45 H45 106.8
C54 C45 H45 106.8
C47 C46 C51 122.3(3)
C47 C46 S2 116.5(3)
C51 C46 S2 121.1(3)
C46 C47 C48 122.0(4)
C46 C47 H47 119.0
C48 C47 H47 119.0
C47 C48 C49 116.1(4)
C47 C48 C52 122.0(4)
C49 C48 C52 121.8(4)
C50 C49 C48 121.8(4)
C50 C49 H49 119.1
C48 C49 H49 119.1
C49 C50 C51 123.1(4)
C49 C50 H50 118.5
C51 C50 H50 118.5
C46 C51 C50 114.6(4)
C46 C51 C53 124.9(4)
C50 C51 C53 120.4(4)
C48 C52 H52A 109.5
C48 C52 H52B 109.5
H52A C52 H52B 109.5
C48 C52 H52C 109.5
H52A C52 H52C 109.5
H52B C52 H52C 109.5
C51 C53 H53A 109.5
C51 C53 H53B 109.5
H53A C53 H53B 109.5
C51 C53 H53C 109.5
H53A C53 H53C 109.5
H53B C53 H53C 109.5
N4 C54 C55 104.3(3)
N4 C54 C56 110.5(3)
C55 C54 C56 110.8(3)
N4 C54 C45 108.7(3)
C55 C54 C45 109.6(2)
C56 C54 C45 112.7(2)
O12 C55 O11 124.9(3)
O12 C55 C54 122.8(3)
O11 C55 C54 112.3(3)
C57 C56 C54 112.7(3)
C57 C56 H56A 109.0
C54 C56 H56A 109.0
C57 C56 H56B 109.0
C54 C56 H56B 109.0
H56A C56 H56B 107.8
C62 C57 C58 118.4(3)
C62 C57 C56 121.3(3)
C58 C57 C56 120.2(3)
C59 C58 C57 121.1(4)
C59 C58 H58 119.4
C57 C58 H58 119.4
C60 C59 C58 119.6(4)
C60 C59 H59 120.2
C58 C59 H59 120.2
C59 C60 C61 120.5(4)
C59 C60 H60 119.8
C61 C60 H60 119.8
C60 C61 C62 119.8(4)
C60 C61 H61 120.1
C62 C61 H61 120.1
C57 C62 C61 120.7(4)
C57 C62 H62 119.6
C61 C62 H62 119.6
O13 C63 N4 123.5(3)
O13 C63 C64 122.5(3)
N4 C63 C64 114.0(3)
C69 C64 C65 121.9(3)
C69 C64 C63 119.6(3)
C65 C64 C63 118.5(3)
C66 C65 C64 119.0(3)
C66 C65 H65 120.5
C64 C65 H65 120.5
O14 C66 C65 124.6(3)
O14 C66 C67 116.2(3)
C65 C66 C67 119.2(3)
O15 C67 C68 119.7(3)
O15 C67 C66 119.1(3)
C68 C67 C66 121.2(3)
O16 C68 C69 124.9(3)
O16 C68 C67 115.9(3)
C69 C68 C67 119.2(3)
C64 C69 C68 119.4(3)
C64 C69 H69 120.3
C68 C69 H69 120.3
O14 C70 H70A 109.5
O14 C70 H70B 109.5
H70A C70 H70B 109.5
O14 C70 H70C 109.5
H70A C70 H70C 109.5
H70B C70 H70C 109.5
O15 C71 H71A 109.5
O15 C71 H71B 109.5
H71A C71 H71B 109.5
O15 C71 H71C 109.5
H71A C71 H71C 109.5
H71B C71 H71C 109.5
O16 C72 H72A 109.5
O16 C72 H72B 109.5
H72A C72 H72B 109.5
O16 C72 H72C 109.5
H72A C72 H72C 109.5
H72B C72 H72C 109.5
C74 C73 C78 121.5(3)
C74 C73 H73 119.2
C78 C73 H73 119.2
C75 C74 C73 119.5(3)
C75 C74 H74 120.2
C73 C74 H74 120.2
C76 C75 C74 119.6(3)
C76 C75 H75 120.2
C74 C75 H75 120.2
C75 C76 C77 121.0(4)
C75 C76 H76 119.5
C77 C76 H76 119.5
C78 C77 C76 120.4(3)
C78 C77 H77 119.8
C76 C77 H77 119.8
C77 C78 C73 118.0(3)
C77 C78 C79 121.7(3)
C73 C78 C79 120.3(3)
C80 C79 C78 115.7(3)
C80 C79 H79A 108.4
C78 C79 H79A 108.4
C80 C79 H79B 108.4
C78 C79 H79B 108.4
H79A C79 H79B 107.4
C79 C80 C81 111.5(3)
C79 C80 H80A 109.3
C81 C80 H80A 109.3
C79 C80 H80B 109.3
C81 C80 H80B 109.3
H80A C80 H80B 108.0
N5 C81 C80 110.8(3)
N5 C81 C90 112.3(3)
C80 C81 C90 112.0(3)
N5 C81 H81 107.1
C80 C81 H81 107.1
C90 C81 H81 107.1
C87 C82 C83 122.2(3)
C87 C82 S3 116.0(3)
C83 C82 S3 121.7(3)
C84 C83 C82 115.1(4)
C84 C83 C88 120.1(4)
C82 C83 C88 124.8(4)
C85 C84 C83 122.4(4)
C85 C84 H84 118.8
C83 C84 H84 118.8
C86 C85 C84 122.0(4)
C86 C85 H85 119.0
C84 C85 H85 119.0
C85 C86 C87 117.2(4)
C85 C86 C89 121.8(4)
C87 C86 C89 120.8(4)
C86 C87 C82 121.1(4)
C86 C87 H87 119.4
C82 C87 H87 119.4
C83 C88 H88A 109.5
C83 C88 H88B 109.5
H88A C88 H88B 109.5
C83 C88 H88C 109.5
H88A C88 H88C 109.5
H88B C88 H88C 109.5
C86 C89 H89A 109.5
C86 C89 H89B 109.5
H89A C89 H89B 109.5
C86 C89 H89C 109.5
H89A C89 H89C 109.5
H89B C89 H89C 109.5
N6 C90 C91 104.0(2)
N6 C90 C92 110.5(2)
C91 C90 C92 110.8(3)
N6 C90 C81 108.2(3)
C91 C90 C81 110.0(2)
C92 C90 C81 113.0(2)
O20 C91 O19 125.0(3)
O20 C91 C90 122.9(3)
O19 C91 C90 112.1(3)
C93 C92 C90 112.8(3)
C93 C92 H92A 109.0
C90 C92 H92A 109.0
C93 C92 H92B 109.0
C90 C92 H92B 109.0
H92A C92 H92B 107.8
C94 C93 C98 118.0(3)
C94 C93 C92 120.4(3)
C98 C93 C92 121.5(3)
C95 C94 C93 121.0(4)
C95 C94 H94 119.5
C93 C94 H94 119.5
C96 C95 C94 120.2(4)
C96 C95 H95 119.9
C94 C95 H95 119.9
C95 C96 C97 119.8(4)
C95 C96 H96 120.1
C97 C96 H96 120.1
C96 C97 C98 120.4(4)
C96 C97 H97 119.8
C98 C97 H97 119.8
C97 C98 C93 120.5(4)
C97 C98 H98 119.8
C93 C98 H98 119.8
O21 C99 N6 123.0(3)
O21 C99 C100 123.1(3)
N6 C99 C100 113.9(3)
C101 C100 C105 122.0(3)
C101 C100 C99 118.1(3)
C105 C100 C99 119.8(3)
C100 C101 C102 119.0(3)
C100 C101 H101 120.5
C102 C101 H101 120.5
O24 C102 C101 124.8(3)
O24 C102 C103 115.8(3)
C101 C102 C103 119.3(3)
O23 C103 C104 119.6(3)
O23 C103 C102 119.5(3)
C104 C103 C102 120.9(3)
O22 C104 C105 124.4(3)
O22 C104 C103 116.2(3)
C105 C104 C103 119.4(3)
C104 C105 C100 119.3(3)
C104 C105 H105 120.4
C100 C105 H105 120.4
O24 C106 H10A 109.5
O24 C106 H10B 109.5
H10A C106 H10B 109.5
O24 C106 H10C 109.5
H10A C106 H10C 109.5
H10B C106 H10C 109.5
O23 C107 H10D 109.5
O23 C107 H10E 109.5
H10D C107 H10E 109.5
O23 C107 H10F 109.5
H10D C107 H10F 109.5
H10E C107 H10F 109.5
O22 C108 H10G 109.5
O22 C108 H10H 109.5
H10G C108 H10H 109.5
O22 C108 H10I 109.5
H10G C108 H10I 109.5
H10H C108 H10I 109.5
C114 C109 C110 120.8(4)
C114 C109 H109 119.6
C110 C109 H109 119.6
C111 C110 C109 119.9(5)
C111 C110 H110 120.1
C109 C110 H110 120.1
C112 C111 C110 120.7(4)
C112 C111 H170 119.7
C110 C111 H170 119.7
C111 C112 C113 118.8(4)
C111 C112 H112 120.6
C113 C112 H112 120.6
C114 C113 C112 121.1(4)
C114 C113 H113 119.5
C112 C113 H113 119.5
C109 C114 C113 118.7(4)
C109 C114 C115 119.8(4)
C113 C114 C115 121.5(4)
C114 C115 C116 115.2(3)
C114 C115 H11C 108.5
C116 C115 H11C 108.5
C114 C115 H11D 108.5
C116 C115 H11D 108.5
H11C C115 H11D 107.5
C115 C116 C117 111.6(3)
C115 C116 H11A 109.3
C117 C116 H11A 109.3
C115 C116 H11B 109.3
C117 C116 H11B 109.3
H11A C116 H11B 108.0
N7 C117 C116 110.5(3)
N7 C117 C126 111.7(3)
C116 C117 C126 113.5(3)
N7 C117 H117 106.9
C116 C117 H117 106.9
C126 C117 H117 106.9
C123 C118 C119 121.9(3)
C123 C118 S4 116.5(3)
C119 C118 S4 121.5(3)
C118 C119 C120 115.3(4)
C118 C119 C124 124.3(4)
C120 C119 C124 120.3(4)
C121 C120 C119 122.5(4)
C121 C120 H120 118.8
C119 C120 H120 118.8
C122 C121 C120 121.3(4)
C122 C121 H121 119.3
C120 C121 H121 119.3
C121 C122 C123 117.5(4)
C121 C122 C125 121.6(4)
C123 C122 C125 120.9(5)
C118 C123 C122 121.4(4)
C118 C123 H123 119.3
C122 C123 H123 119.3
C119 C124 H12C 109.5
C119 C124 H12D 109.5
H12C C124 H12D 109.5
C119 C124 H12E 109.5
H12C C124 H12E 109.5
H12D C124 H12E 109.5
C122 C125 H12F 109.5
C122 C125 H12G 109.5
H12F C125 H12G 109.5
C122 C125 H12H 109.5
H12F C125 H12H 109.5
H12G C125 H12H 109.5
N8 C126 C127 104.2(3)
N8 C126 C128 112.3(3)
C127 C126 C128 109.3(3)
N8 C126 C117 108.9(3)
C127 C126 C117 110.7(3)
C128 C126 C117 111.3(3)
O28 C127 O27 124.2(3)
O28 C127 C126 123.2(3)
O27 C127 C126 112.6(3)
C129 C128 C126 116.0(3)
C129 C128 H12A 108.3
C126 C128 H12A 108.3
C129 C128 H12B 108.3
C126 C128 H12B 108.3
H12A C128 H12B 107.4
C134 C129 C130 118.2(3)
C134 C129 C128 122.2(3)
C130 C129 C128 119.5(3)
C131 C130 C129 121.3(4)
C131 C130 H130 119.4
C129 C130 H130 119.4
C132 C131 C130 120.0(5)
C132 C131 H131 120.0
C130 C131 H131 120.0
C131 C132 C133 119.7(4)
C131 C132 H132 120.1
C133 C132 H132 120.1
C132 C133 C134 120.7(4)
C132 C133 H133 119.7
C134 C133 H133 119.7
C129 C134 C133 120.1(4)
C129 C134 H134 120.0
C133 C134 H134 120.0
O29 C135 N8 122.6(3)
O29 C135 C136 120.9(3)
N8 C135 C136 116.6(3)
C141 C136 C137 120.8(3)
C141 C136 C135 118.6(3)
C137 C136 C135 120.6(3)
C138 C137 C136 119.5(3)
C138 C137 H137 120.2
C136 C137 H137 120.2
O32 C138 C137 124.5(4)
O32 C138 C139 115.3(3)
C137 C138 C139 120.1(3)
O31 C139 C140 119.2(4)
O31 C139 C138 121.6(3)
C140 C139 C138 119.1(3)
O30 C140 C141 124.3(3)
O30 C140 C139 114.6(3)
C141 C140 C139 121.1(4)
C140 C141 C136 119.3(3)
C140 C141 H141 120.4
C136 C141 H141 120.4
O32 C142 H14A 109.5
O32 C142 H14B 109.5
H14A C142 H14B 109.5
O32 C142 H14C 109.5
H14A C142 H14C 109.5
H14B C142 H14C 109.5
O31 C143 H14G 109.5
O31 C143 H14H 109.5
H14G C143 H14H 109.5
O31 C143 H14I 109.5
H14G C143 H14I 109.5
H14H C143 H14I 109.5
O30 C144 H14D 109.5
O30 C144 H14E 109.5
H14D C144 H14E 109.5
O30 C144 H14F 109.5
H14D C144 H14F 109.5
H14E C144 H14F 109.5
O35 C145 C157 108.8(5)
O35 C145 H14M 109.9
C157 C145 H14M 109.9
O35 C145 H14N 109.9
C157 C145 H14N 109.9
H14M C145 H14N 108.3
O34 C147 O35 121.9(6)
O34 C147 C148 123.5(6)
O35 C147 C148 114.5(6)
C147 C148 H14O 109.5
C147 C148 H14P 109.5
H14O C148 H14P 109.5
C147 C148 H14Q 109.5
H14O C148 H14Q 109.5
H14P C148 H14Q 109.5
C150 C149 H14J 109.5
C150 C149 H14K 109.5
H14J C149 H14K 109.5
C150 C149 H14L 109.5
H14J C149 H14L 109.5
H14K C149 H14L 109.5
O33 C150 O43 145.6(11)
O33 C150 C149 122.3(7)
O43 C150 C149 92.1(7)
C153 C152 H15C 109.5
C153 C152 H15D 109.5
H15C C152 H15D 109.5
C153 C152 H15E 109.5
H15C C152 H15E 109.5
H15D C152 H15E 109.5
O37 C153 O36 121.7(5)
O37 C153 C152 123.7(6)
O36 C153 C152 114.5(6)
O36 C155 C156 108.6(5)
O36 C155 H15A 110.0
C156 C155 H15A 110.0
O36 C155 H15B 110.0
C156 C155 H15B 110.0
H15A C155 H15B 108.3
C155 C156 H15F 109.5
C155 C156 H15G 109.5
H15F C156 H15G 109.5
C155 C156 H15H 109.5
H15F C156 H15H 109.5
H15G C156 H15H 109.5
C145 C157 H15I 109.5
C145 C157 H15J 109.5
H15I C157 H15J 109.5
C145 C157 H15K 109.5
H15I C157 H15K 109.5
H15J C157 H15K 109.5
C159 C158 O43 108.2(7)
C159 C158 H15L 110.1
O43 C158 H15L 110.1
C159 C158 H15M 110.1
O43 C158 H15M 110.1
H15L C158 H15M 108.4
C158 C159 H15N 109.5
C158 C159 H15O 109.5
H15N C159 H15O 109.5
C158 C159 H15P 109.5
H15N C159 H15P 109.5
H15O C159 H15P 109.5
C161 C160 H16D 109.5
C161 C160 H16E 109.5
H16D C160 H16E 109.5
C161 C160 H16F 109.5
H16D C160 H16F 109.5
H16E C160 H16F 109.5
O39 C161 O44 144.5(11)
O39 C161 C160 121.4(7)
O44 C161 C160 94.0(7)
C163 C162 H16I 109.5
C163 C162 H16J 109.5
H16I C162 H16J 109.5
C163 C162 H16K 109.5
H16I C162 H16K 109.5
H16J C162 H16K 109.5
C162 C163 O44 107.9(7)
C162 C163 H16G 110.1
O44 C163 H16G 110.1
C162 C163 H16H 110.1
O44 C163 H16H 110.1
H16G C163 H16H 108.4
C9 N1 S1 123.6(3)
C9 N1 H172 121(4)
S1 N1 H172 115(4)
C27 N2 C18 127.4(3)
C27 N2 H166 118(3)
C18 N2 H166 115(3)
C45 N3 S2 123.1(2)
C45 N3 H168 116(3)
S2 N3 H168 114(3)
C63 N4 C54 127.0(3)
C63 N4 H167 121(2)
C54 N4 H167 112(2)
C81 N5 S3 122.6(2)
C81 N5 H165 115(3)
S3 N5 H165 113(3)
C99 N6 C90 126.9(3)
C99 N6 H164 119(3)
C90 N6 H164 114(3)
C117 N7 S4 124.0(3)
C117 N7 H173 120(3)
S4 N7 H173 116(3)
C135 N8 C126 127.8(3)
C135 N8 H169 120(3)
C126 N8 H169 111(3)
C19 O3 H3 109.5
C30 O6 C34 118.0(3)
C31 O7 C35 116.9(4)
C32 O8 C36 117.0(3)
C55 O11 H11 109.5
C66 O14 C70 116.8(3)
C67 O15 C71 113.8(3)
C68 O16 C72 117.3(3)
C91 O19 H19 109.5
C104 O22 C108 117.7(3)
C103 O23 C107 114.0(3)
C102 O24 C106 116.9(3)
C127 O27 H27 109.5
C140 O30 C144 117.5(3)
C139 O31 C143 117.3(4)
C138 O32 C142 116.6(3)
C147 O35 C145 116.5(4)
C153 O36 C155 116.5(4)
C150 O43 C158 100.9(8)
C161 O44 C163 102.2(8)
O1 S1 O2 119.9(2)
O1 S1 N1 105.3(2)
O2 S1 N1 108.5(2)
O1 S1 C10 108.99(19)
O2 S1 C10 106.47(19)
N1 S1 C10 107.12(17)
O9 S2 O10 119.50(19)
O9 S2 N3 106.05(18)
O10 S2 N3 109.53(16)
O9 S2 C46 107.55(18)
O10 S2 C46 106.51(17)
N3 S2 C46 107.13(15)
O18 S3 O17 118.82(19)
O18 S3 N5 106.11(17)
O17 S3 N5 109.58(16)
O18 S3 C82 107.61(18)
O17 S3 C82 107.12(16)
N5 S3 C82 107.06(16)
O42 S4 O25 120.4(2)
O42 S4 N7 105.3(2)
O25 S4 N7 108.11(19)
O42 S4 C118 108.9(2)
O25 S4 C118 106.1(2)
N7 S4 C118 107.46(16)

loop_
_geom_bond_atom_site_label_1
_geom_bond_atom_site_label_2
_geom_bond_distance
C1 C6 1.372(6)
C1 C2 1.375(7)
C1 H1 0.9500
C2 C3 1.359(8)
C2 H2 0.9500
C3 C4 1.378(8)
C3 H3A 0.9500
C4 C5 1.398(7)
C4 H4 0.9500
C5 C6 1.381(6)
C5 H5 0.9500
C6 C7 1.526(6)
C7 C8 1.520(5)
C7 H7A 0.9900
C7 H7B 0.9900
C8 C9 1.547(5)
C8 H8A 0.9900
C8 H8B 0.9900
C9 N1 1.444(5)
C9 C18 1.570(4)
C9 H9 1.0000
C10 C11 1.378(6)
C10 C15 1.409(6)
C10 S1 1.770(3)
C11 C12 1.396(6)
C11 H11E 0.9500
C12 C13 1.375(7)
C12 C16 1.509(7)
C13 C14 1.391(6)
C13 H13 0.9500
C14 C15 1.389(5)
C14 H171 0.9500
C15 C17 1.498(6)
C16 H16A 0.9800
C16 H16B 0.9800
C16 H16C 0.9800
C17 H17A 0.9800
C17 H17B 0.9800
C17 H17C 0.9800
C18 N2 1.463(4)
C18 C19 1.539(5)
C18 C20 1.548(5)
C19 O4 1.198(4)
C19 O3 1.326(4)
C20 C21 1.510(5)
C20 H20A 0.9900
C20 H20B 0.9900
C21 C22 1.388(5)
C21 C26 1.393(5)
C22 C23 1.391(6)
C22 H22 0.9500
C23 C24 1.371(7)
C23 H23 0.9500
C24 C25 1.362(8)
C24 H24 0.9500
C25 C26 1.382(6)
C25 H25 0.9500
C26 H26 0.9500
C27 O5 1.241(4)
C27 N2 1.335(4)
C27 C28 1.493(5)
C28 C33 1.386(5)
C28 C29 1.397(5)
C29 C30 1.380(5)
C29 H29 0.9500
C30 O6 1.365(5)
C30 C31 1.397(6)
C31 O7 1.373(4)
C31 C32 1.407(6)
C32 O8 1.353(5)
C32 C33 1.390(5)
C33 H33 0.9500
C34 O6 1.416(6)
C34 H34A 0.9800
C34 H34B 0.9800
C34 H34C 0.9800
C35 O7 1.410(6)
C35 H35A 0.9800
C35 H35B 0.9800
C35 H35C 0.9800
C36 O8 1.431(6)
C36 H36A 0.9800
C36 H36B 0.9800
C36 H36C 0.9800
C37 C42 1.390(5)
C37 C38 1.394(5)
C37 H37 0.9500
C38 C39 1.378(5)
C38 H38 0.9500
C39 C40 1.369(6)
C39 H39 0.9500
C40 C41 1.384(5)
C40 H40 0.9500
C41 C42 1.389(5)
C41 H41 0.9500
C42 C43 1.512(5)
C43 C44 1.511(5)
C43 H43A 0.9900
C43 H43B 0.9900
C44 C45 1.542(4)
C44 H44A 0.9900
C44 H44B 0.9900
C45 N3 1.450(4)
C45 C54 1.566(4)
C45 H45 1.0000
C46 C47 1.384(5)
C46 C51 1.398(5)
C46 S2 1.773(3)
C47 C48 1.388(5)
C47 H47 0.9500
C48 C49 1.389(7)
C48 C52 1.495(7)
C49 C50 1.370(8)
C49 H49 0.9500
C50 C51 1.401(6)
C50 H50 0.9500
C51 C53 1.522(6)
C52 H52A 0.9800
C52 H52B 0.9800
C52 H52C 0.9800
C53 H53A 0.9800
C53 H53B 0.9800
C53 H53C 0.9800
C54 N4 1.456(4)
C54 C55 1.547(5)
C54 C56 1.548(4)
C55 O12 1.204(4)
C55 O11 1.315(4)
C56 C57 1.512(5)
C56 H56A 0.9900
C56 H56B 0.9900
C57 C62 1.385(5)
C57 C58 1.393(5)
C58 C59 1.391(6)
C58 H58 0.9500
C59 C60 1.373(7)
C59 H59 0.9500
C60 C61 1.380(7)
C60 H60 0.9500
C61 C62 1.394(6)
C61 H61 0.9500
C62 H62 0.9500
C63 O13 1.235(4)
C63 N4 1.345(4)
C63 C64 1.492(4)
C64 C69 1.389(5)
C64 C65 1.393(5)
C65 C66 1.389(5)
C65 H65 0.9500
C66 O14 1.355(4)
C66 C67 1.410(5)
C67 O15 1.377(4)
C67 C68 1.396(5)
C68 O16 1.346(4)
C68 C69 1.390(5)
C69 H69 0.9500
C70 O14 1.437(5)
C70 H70A 0.9800
C70 H70B 0.9800
C70 H70C 0.9800
C71 O15 1.420(5)
C71 H71A 0.9800
C71 H71B 0.9800
C71 H71C 0.9800
C72 O16 1.424(6)
C72 H72A 0.9800
C72 H72B 0.9800
C72 H72C 0.9800
C73 C74 1.388(5)
C73 C78 1.391(5)
C73 H73 0.9500
C74 C75 1.378(6)
C74 H74 0.9500
C75 C76 1.371(6)
C75 H75 0.9500
C76 C77 1.391(5)
C76 H76 0.9500
C77 C78 1.382(5)
C77 H77 0.9500
C78 C79 1.516(5)
C79 C80 1.515(5)
C79 H79A 0.9900
C79 H79B 0.9900
C80 C81 1.539(4)
C80 H80A 0.9900
C80 H80B 0.9900
C81 N5 1.450(4)
C81 C90 1.574(4)
C81 H81 1.0000
C82 C87 1.387(5)
C82 C83 1.398(5)
C82 S3 1.778(3)
C83 C84 1.396(6)
C83 C88 1.510(6)
C84 C85 1.376(8)
C84 H84 0.9500
C85 C86 1.369(7)
C85 H85 0.9500
C86 C87 1.386(5)
C86 C89 1.506(6)
C87 H87 0.9500
C88 H88A 0.9800
C88 H88B 0.9800
C88 H88C 0.9800
C89 H89A 0.9800
C89 H89B 0.9800
C89 H89C 0.9800
C90 N6 1.462(4)
C90 C91 1.544(4)
C90 C92 1.550(4)
C91 O20 1.200(4)
C91 O19 1.318(4)
C92 C93 1.511(5)
C92 H92A 0.9900
C92 H92B 0.9900
C93 C94 1.388(5)
C93 C98 1.390(5)
C94 C95 1.388(6)
C94 H94 0.9500
C95 C96 1.364(7)
C95 H95 0.9500
C96 C97 1.377(7)
C96 H96 0.9500
C97 C98 1.387(6)
C97 H97 0.9500
C98 H98 0.9500
C99 O21 1.231(4)
C99 N6 1.344(4)
C99 C100 1.484(4)
C100 C101 1.388(5)
C100 C105 1.398(5)
C101 C102 1.394(4)
C101 H101 0.9500
C102 O24 1.356(4)
C102 C103 1.412(5)
C103 O23 1.370(4)
C103 C104 1.399(5)
C104 O22 1.355(5)
C104 C105 1.390(5)
C105 H105 0.9500
C106 O24 1.437(5)
C106 H10A 0.9800
C106 H10B 0.9800
C106 H10C 0.9800
C107 O23 1.416(5)
C107 H10D 0.9800
C107 H10E 0.9800
C107 H10F 0.9800
C108 O22 1.426(6)
C108 H10G 0.9800
C108 H10H 0.9800
C108 H10I 0.9800
C109 C114 1.368(6)
C109 C110 1.382(7)
C109 H109 0.9500
C110 C111 1.366(8)
C110 H110 0.9500
C111 C112 1.365(8)
C111 H170 0.9500
C112 C113 1.396(6)
C112 H112 0.9500
C113 C114 1.372(6)
C113 H113 0.9500
C114 C115 1.513(5)
C115 C116 1.521(5)
C115 H11C 0.9900
C115 H11D 0.9900
C116 C117 1.539(5)
C116 H11A 0.9900
C116 H11B 0.9900
C117 N7 1.448(5)
C117 C126 1.573(4)
C117 H117 1.0000
C118 C123 1.391(6)
C118 C119 1.403(5)
C118 S4 1.769(3)
C119 C120 1.404(5)
C119 C124 1.498(6)
C120 C121 1.388(6)
C120 H120 0.9500
C121 C122 1.374(7)
C121 H121 0.9500
C122 C123 1.391(6)
C122 C125 1.517(7)
C123 H123 0.9500
C124 H12C 0.9800
C124 H12D 0.9800
C124 H12E 0.9800
C125 H12F 0.9800
C125 H12G 0.9800
C125 H12H 0.9800
C126 N8 1.460(4)
C126 C127 1.539(5)
C126 C128 1.547(5)
C127 O28 1.204(4)
C127 O27 1.324(4)
C128 C129 1.512(5)
C128 H12A 0.9900
C128 H12B 0.9900
C129 C134 1.388(5)
C129 C130 1.393(6)
C130 C131 1.386(6)
C130 H130 0.9500
C131 C132 1.368(8)
C131 H131 0.9500
C132 C133 1.380(7)
C132 H132 0.9500
C133 C134 1.391(6)
C133 H133 0.9500
C134 H134 0.9500
C135 O29 1.245(4)
C135 N8 1.331(5)
C135 C136 1.497(5)
C136 C141 1.394(5)
C136 C137 1.397(5)
C137 C138 1.383(5)
C137 H137 0.9500
C138 O32 1.363(4)
C138 C139 1.408(6)
C139 O31 1.357(5)
C139 C140 1.398(5)
C140 O30 1.369(5)
C140 C141 1.375(5)
C141 H141 0.9500
C142 O32 1.433(5)
C142 H14A 0.9800
C142 H14B 0.9800
C142 H14C 0.9800
C143 O31 1.414(6)
C143 H14G 0.9800
C143 H14H 0.9800
C143 H14I 0.9800
C144 O30 1.437(6)
C144 H14D 0.9800
C144 H14E 0.9800
C144 H14F 0.9800
C145 O35 1.436(7)
C145 C157 1.466(9)
C145 H14M 0.9900
C145 H14N 0.9900
C147 O34 1.221(8)
C147 O35 1.317(7)
C147 C148 1.456(8)
C148 H14O 0.9800
C148 H14P 0.9800
C148 H14Q 0.9800
C149 C150 1.723(12)
C149 H14J 0.9800
C149 H14K 0.9800
C149 H14L 0.9800
C150 O33 1.112(7)
C150 O43 1.174(9)
C152 C153 1.462(8)
C152 H15C 0.9800
C152 H15D 0.9800
C152 H15E 0.9800
C153 O37 1.221(8)
C153 O36 1.312(7)
C155 O36 1.430(7)
C155 C156 1.465(9)
C155 H15A 0.9900
C155 H15B 0.9900
C156 H15F 0.9800
C156 H15G 0.9800
C156 H15H 0.9800
C157 H15I 0.9800
C157 H15J 0.9800
C157 H15K 0.9800
C158 C159 1.467(13)
C158 O43 1.666(10)
C158 H15L 0.9900
C158 H15M 0.9900
C159 H15N 0.9800
C159 H15O 0.9800
C159 H15P 0.9800
C160 C161 1.720(12)
C160 H16D 0.9800
C160 H16E 0.9800
C160 H16F 0.9800
C161 O39 1.114(7)
C161 O44 1.179(9)
C162 C163 1.445(13)
C162 H16I 0.9800
C162 H16J 0.9800
C162 H16K 0.9800
C163 O44 1.639(10)
C163 H16G 0.9900
C163 H16H 0.9900
N1 S1 1.632(3)
N1 H172 0.66(5)
N2 H166 0.91(5)
N3 S2 1.616(3)
N3 H168 0.85(5)
N4 H167 0.91(4)
N5 S3 1.620(3)
N5 H165 0.80(5)
N6 H164 0.88(5)
N7 S4 1.621(3)
N7 H173 0.73(4)
N8 H169 0.75(4)
O1 S1 1.423(4)
O2 S1 1.431(4)
O3 H3 0.8400
O9 S2 1.427(3)
O10 S2 1.433(3)
O11 H11 0.8400
O17 S3 1.440(3)
O18 S3 1.427(3)
O19 H19 0.8400
O25 S4 1.431(4)
O27 H27 0.8400
O42 S4 1.424(4)
